data_7109786
loop_
_publ_author_name
'Katsunori Yamanishi'
'Takeshi Yairi'
'Keisuke Suzuki'
'Mitsuru Kondo'

_publ_section_title
;
 Biomimic O2 activation hydroxylates a meso-carbon of the porphyrin ring
 regioselectively under mild conditions
;
_journal_name_full Chem.Commun.
_journal_page_first 9296
_journal_paper_doi 10.1039/c3cc44558e
_journal_volume 49
_journal_year 2013
_chemical_formula_moiety 'C63.25 H55 Cl9.75 Co N7 O3'
_chemical_formula_sum 'C63.25 H55 Cl9.75 Co N7 O3'
_chemical_formula_weight 1365.78
_space_group_IT_number 2
_symmetry_cell_setting triclinic
_symmetry_Int_Tables_number 2
_symmetry_space_group_name_Hall '-P 1'
_symmetry_space_group_name_H-M 'P -1'
_atom_sites_solution_hydrogens geom
_atom_sites_solution_primary direct
_atom_sites_solution_secondary difmap
_cell_angle_alpha 87.933(5)
_cell_angle_beta 80.665(5)
_cell_angle_gamma 62.769(3)
_cell_formula_units_Z 2
_cell_length_a 12.8101(2)
_cell_length_b 12.89360(10)
_cell_length_c 21.8022(10)
_cell_measurement_reflns_used 9705
_cell_measurement_temperature 173
_cell_measurement_theta_max 27.51
_cell_measurement_theta_min 3.07
_cell_volume 3156.53(19)
_computing_cell_refinement CrystalClear
_computing_data_collection 'CrystalClear (Rigaku/MSC Inc., 2006)'
_computing_data_reduction CrystalClear
_computing_molecular_graphics 'CrystalStructure 4.0'
_computing_publication_material 'CrystalStructure 4.0 (Rigaku, 2010)'
_computing_structure_refinement 'SHELXL97 (Sheldrick, 2008)'
_computing_structure_solution 'SHELXS97 (Sheldrick, 2008)'
_diffrn_ambient_temperature 173
_diffrn_detector_area_resol_mean 7.314
_diffrn_measured_fraction_theta_full 0.972
_diffrn_measured_fraction_theta_max 0.972
_diffrn_measurement_device_type 'Rigaku Mercury70'
_diffrn_measurement_method \w
_diffrn_radiation_type 'Mo K\a'
_diffrn_radiation_wavelength 0.71070
_diffrn_reflns_av_R_equivalents 0.0319
_diffrn_reflns_limit_h_max 12
_diffrn_reflns_limit_h_min -15
_diffrn_reflns_limit_k_max 15
_diffrn_reflns_limit_k_min -15
_diffrn_reflns_limit_l_max 23
_diffrn_reflns_limit_l_min -25
_diffrn_reflns_number 20420
_diffrn_reflns_theta_full 25.00
_diffrn_reflns_theta_max 25.00
_diffrn_standards_number 0
_exptl_absorpt_coefficient_mu 0.735
_exptl_absorpt_correction_T_max 0.863
_exptl_absorpt_correction_T_min 0.673
_exptl_absorpt_correction_type multi-scan
_exptl_absorpt_process_details 'REQAB (Rigaku, 1998)'
_exptl_crystal_colour green
_exptl_crystal_density_diffrn 1.437
_exptl_crystal_density_method 'not measured'
_exptl_crystal_description block
_exptl_crystal_F_000 1400.50
_exptl_crystal_size_max 0.320
_exptl_crystal_size_mid 0.210
_exptl_crystal_size_min 0.200
_refine_diff_density_max 0.770
_refine_diff_density_min -0.810
_refine_ls_extinction_method none
_refine_ls_goodness_of_fit_ref 1.108
_refine_ls_hydrogen_treatment constr
_refine_ls_number_parameters 1018
_refine_ls_number_reflns 10808
_refine_ls_number_restraints 945
_refine_ls_R_factor_gt 0.0570
_refine_ls_shift/su_max 0.005
_refine_ls_structure_factor_coef Fsqd
_refine_ls_weighting_details 'w = 1/[\s^2^(Fo^2^)+(0.0079P)^2^+6.1379P] where P=(Fo^2^+2Fc^2^)/3'
_refine_ls_weighting_scheme calc
_refine_ls_wR_factor_ref 0.1185
_reflns_number_gt 9591
_reflns_number_total 10812
_reflns_threshold_expression F^2^>2.0\s(F^2^)
_cod_data_source_file c3cc44558e.txt
_cod_data_source_block Co-lpp-Cy2Im-2b
_cod_database_code 7109786

loop_
_symmetry_equiv_pos_site_id
_symmetry_equiv_pos_as_xyz
1 +X,+Y,+Z
2 -X,-Y,-Z

loop_
_atom_site_label
_atom_site_type_symbol
_atom_site_fract_x
_atom_site_fract_y
_atom_site_fract_z
_atom_site_U_iso_or_equiv
_atom_site_adp_type
_atom_site_occupancy
_atom_site_symmetry_multiplicity
_atom_site_calc_flag
_atom_site_refinement_flags
Co1 Co 0.82830(3) 0.70139(3) 0.706478(17) 0.02254(11) Uani 1.0 2 d .
Cl1B Cl 0.6074(6) 0.5545(5) 1.0367(3) 0.093(2) Uani 0.2500 2 d .
Cl2B Cl 0.4409(10) 0.5976(10) 0.9539(5) 0.165(5) Uani 0.2500 2 d .
Cl3B Cl 0.5105(8) 0.3954(6) 1.0277(5) 0.107(3) Uani 0.2500 2 d .
Cl4A Cl 1.25483(17) 0.58171(19) 0.68581(12) 0.0870(9) Uani 0.7500 2 d .
Cl5A Cl 1.43996(17) 0.50705(19) 0.57924(9) 0.0978(7) Uani 0.7500 2 d .
Cl6A Cl 1.48187(16) 0.38701(17) 0.69288(9) 0.0884(6) Uani 0.7500 2 d .
Cl7B Cl 1.2693(7) 0.5996(6) 0.6552(4) 0.099(3) Uani 0.2500 2 d .
Cl8B Cl 1.4851(6) 0.3904(6) 0.6160(4) 0.119(3) Uani 0.2500 2 d .
Cl9B Cl 1.3848(8) 0.4382(8) 0.7454(3) 0.154(4) Uani 0.2500 2 d .
Cl10 Cl 0.1847(9) 1.1898(7) 0.8754(4) 0.100(3) Uani 0.5000 2 d .
Cl11 Cl 0.2994(3) 1.3344(3) 0.84537(12) 0.0767(8) Uani 0.5000 2 d .
Cl12 Cl 0.1432(4) 1.3722(4) 0.96109(12) 0.1152(15) Uani 0.5000 2 d .
Cl13 Cl 0.0430(6) 1.3451(5) 0.9691(2) 0.192(3) Uani 0.5000 2 d .
Cl14 Cl 0.2395(6) 1.3762(5) 0.9060(4) 0.219(3) Uani 0.5000 2 d .
Cl15 Cl 0.2023(9) 1.1868(8) 0.8691(4) 0.107(3) Uani 0.5000 2 d .
Cl16 Cl 0.38036(12) 0.96485(11) 0.75855(8) 0.0883(5) Uani 1.0 2 d .
Cl17 Cl 0.42151(11) 0.76017(14) 0.69139(8) 0.0914(5) Uani 1.0 2 d .
Cl18 Cl 0.47273(12) 0.74437(15) 0.81530(8) 0.0987(6) Uani 1.0 2 d .
O1 O 0.6982(3) 0.6699(2) 0.58343(10) 0.0393(6) Uani 1.0 2 d .
O2 O 0.6211(2) 0.8943(2) 0.58223(11) 0.0390(6) Uani 1.0 2 d .
O3 O 1.0311(2) 0.45215(19) 0.78031(10) 0.0343(5) Uani 1.0 2 d .
N1 N 0.7434(3) 0.6158(3) 0.68355(11) 0.0269(6) Uani 1.0 2 d .
N2 N 0.7722(3) 0.6838(2) 0.79056(11) 0.0243(6) Uani 1.0 2 d .
N3 N 0.7096(3) 0.8659(2) 0.71348(11) 0.0252(6) Uani 1.0 2 d .
N4 N 0.8757(2) 0.7195(2) 0.62185(11) 0.0241(6) Uani 1.0 2 d .
N5 N 0.9734(3) 0.5499(2) 0.69044(11) 0.0240(6) Uani 1.0 2 d .
N6 N 0.9317(2) 0.7599(2) 0.73153(11) 0.0244(6) Uani 1.0 2 d .
N7 N 1.0288(3) 0.8630(2) 0.73290(11) 0.0274(6) Uani 1.0 2 d .
C1 C 0.7198(3) 0.6000(3) 0.62588(15) 0.0328(8) Uani 1.0 2 d .
C2 C 0.7214(4) 0.4854(4) 0.62220(16) 0.0402(9) Uani 1.0 2 d .
C3 C 0.7426(3) 0.4358(3) 0.67603(16) 0.0368(8) Uani 1.0 2 d .
C4 C 0.7559(3) 0.5155(3) 0.71658(14) 0.0295(7) Uani 1.0 2 d .
C5 C 0.7708(3) 0.4991(3) 0.77675(14) 0.0285(7) Uani 1.0 2 d .
C6A C 0.7562(12) 0.4014(10) 0.8111(9) 0.036(3) Uani 0.5000 2 d .
C7A C 0.8457(10) 0.3238(11) 0.8427(9) 0.0337(18) Uani 0.5000 2 d .
C8A C 0.8309(8) 0.2357(9) 0.8760(6) 0.035(2) Uani 0.5000 2 d .
C9A C 0.7268(7) 0.2252(7) 0.8774(5) 0.037(3) Uani 0.5000 2 d .
C10A C 0.6372(7) 0.3031(8) 0.8460(6) 0.042(2) Uani 0.5000 2 d .
C11A C 0.6519(10) 0.3913(10) 0.8127(7) 0.038(2) Uani 0.5000 2 d .
C12 C 0.7706(3) 0.5877(3) 0.81478(14) 0.0276(7) Uani 1.0 2 d .
C13 C 0.7437(3) 0.6017(3) 0.88127(14) 0.0323(7) Uani 1.0 2 d .
C14 C 0.7217(3) 0.7123(3) 0.89614(14) 0.0316(7) Uani 1.0 2 d .
C15 C 0.7351(3) 0.7663(3) 0.83897(13) 0.0257(7) Uani 1.0 2 d .
C16 C 0.6922(3) 0.8851(3) 0.82881(14) 0.0265(7) Uani 1.0 2 d .
C17 C 0.6536(3) 0.9637(3) 0.88530(14) 0.0295(7) Uani 1.0 2 d .
C18 C 0.7296(4) 0.9396(3) 0.92854(15) 0.0355(8) Uani 1.0 2 d .
C19 C 0.6921(4) 1.0075(4) 0.98343(16) 0.0439(9) Uani 1.0 2 d .
C20 C 0.5796(4) 1.1002(4) 0.99514(17) 0.0478(10) Uani 1.0 2 d .
C21 C 0.5036(4) 1.1254(3) 0.95293(16) 0.0448(9) Uani 1.0 2 d .
C22 C 0.5394(3) 1.0574(3) 0.89809(15) 0.0356(8) Uani 1.0 2 d .
C23 C 0.6789(3) 0.9320(3) 0.76953(14) 0.0269(7) Uani 1.0 2 d .
C24 C 0.6376(3) 1.0512(3) 0.75536(15) 0.0357(8) Uani 1.0 2 d .
C25 C 0.6453(3) 1.0573(3) 0.69219(15) 0.0368(8) Uani 1.0 2 d .
C26 C 0.6922(3) 0.9429(3) 0.66710(14) 0.0280(7) Uani 1.0 2 d .
C27 C 0.7163(3) 0.9121(3) 0.59749(13) 0.0299(7) Uani 1.0 2 d .
C28A C 0.7154(11) 1.0135(7) 0.5599(6) 0.034(3) Uani 0.5000 2 d .
C29A C 0.8029(9) 1.0490(7) 0.5610(5) 0.034(2) Uani 0.5000 2 d .
C30A C 0.7973(7) 1.1472(7) 0.5295(5) 0.040(3) Uani 0.5000 2 d .
C31A C 0.7035(9) 1.2104(6) 0.4970(5) 0.044(3) Uani 0.5000 2 d .
C32A C 0.6161(10) 1.1748(8) 0.4956(5) 0.046(3) Uani 0.5000 2 d .
C33A C 0.6220(11) 1.0765(9) 0.5270(6) 0.040(3) Uani 0.5000 2 d .
C34 C 0.8326(3) 0.7999(3) 0.58080(13) 0.0258(7) Uani 1.0 2 d .
C35 C 0.9055(3) 0.7586(3) 0.52128(14) 0.0309(7) Uani 1.0 2 d .
C36 C 0.9936(3) 0.6491(3) 0.52735(14) 0.0308(7) Uani 1.0 2 d .
C37 C 0.9752(3) 0.6234(3) 0.59104(13) 0.0256(7) Uani 1.0 2 d .
C38 C 1.0260(3) 0.5329(3) 0.62973(13) 0.0244(6) Uani 1.0 2 d .
C39 C 1.1335(3) 0.4192(3) 0.61907(14) 0.0260(7) Uani 1.0 2 d .
C40 C 1.2118(3) 0.3596(3) 0.56646(15) 0.0304(7) Uani 1.0 2 d .
C41 C 1.3055(3) 0.2504(3) 0.57430(16) 0.0353(8) Uani 1.0 2 d .
C42 C 1.3217(3) 0.2054(3) 0.63254(16) 0.0362(8) Uani 1.0 2 d .
C43 C 1.2422(3) 0.2668(3) 0.68619(15) 0.0323(7) Uani 1.0 2 d .
C44 C 1.1473(3) 0.3733(3) 0.67805(14) 0.0266(7) Uani 1.0 2 d .
C45 C 1.0470(3) 0.4586(3) 0.72393(14) 0.0268(7) Uani 1.0 2 d .
C46 C 0.9556(3) 0.8409(3) 0.70382(14) 0.0277(7) Uani 1.0 2 d .
C47 C 1.0528(3) 0.7915(3) 0.78312(13) 0.0279(7) Uani 1.0 2 d .
C48 C 0.9926(3) 0.7281(3) 0.78090(13) 0.0271(7) Uani 1.0 2 d .
C49 C 1.0699(3) 0.9508(3) 0.71255(14) 0.0284(7) Uani 1.0 2 d .
C50 C 0.9683(3) 1.0740(3) 0.72654(16) 0.0372(8) Uani 1.0 2 d .
C51 C 1.0126(4) 1.1638(3) 0.70691(16) 0.0399(9) Uani 1.0 2 d .
C52 C 1.0644(4) 1.1463(3) 0.63813(15) 0.0362(8) Uani 1.0 2 d .
C53 C 1.1646(3) 1.0240(3) 0.62321(15) 0.0360(8) Uani 1.0 2 d .
C54 C 1.1242(3) 0.9314(3) 0.64395(15) 0.0326(7) Uani 1.0 2 d .
C55A C 1.1203(6) 0.7963(6) 0.8319(3) 0.0463(13) Uani 0.5000 2 d .
C56A C 1.0575(6) 0.9139(5) 0.8690(3) 0.0454(13) Uani 0.5000 2 d .
C57A C 1.1336(7) 0.9154(5) 0.9164(3) 0.0483(12) Uani 0.5000 2 d .
C58A C 1.1574(7) 0.8141(5) 0.9604(2) 0.0565(14) Uani 0.5000 2 d .
C59A C 1.2151(6) 0.6962(5) 0.9240(3) 0.0548(14) Uani 0.5000 2 d .
C60A C 1.1391(7) 0.6962(6) 0.8763(3) 0.0530(14) Uani 0.5000 2 d .
C61B C 1.1422(5) 0.7825(6) 0.8222(3) 0.0478(14) Uani 0.5000 2 d .
C62B C 1.1131(7) 0.8920(6) 0.8610(3) 0.0578(14) Uani 0.5000 2 d .
C63B C 1.0174(7) 0.9105(5) 0.9177(3) 0.0695(15) Uani 0.5000 2 d .
C64B C 1.0566(8) 0.8023(6) 0.9572(3) 0.0781(18) Uani 0.5000 2 d .
C65B C 1.0842(8) 0.6932(6) 0.9184(3) 0.0738(17) Uani 0.5000 2 d .
C66B C 1.1795(6) 0.6738(5) 0.8613(3) 0.0555(14) Uani 0.5000 2 d .
C67B C 0.7265(11) 1.0108(8) 0.5617(7) 0.035(3) Uani 0.5000 2 d .
C68B C 0.8305(9) 1.0228(7) 0.5560(5) 0.035(2) Uani 0.5000 2 d .
C69B C 0.8360(7) 1.1193(7) 0.5275(6) 0.040(2) Uani 0.5000 2 d .
C70B C 0.7370(8) 1.2042(7) 0.5046(6) 0.044(3) Uani 0.5000 2 d .
C71B C 0.6353(9) 1.1891(8) 0.5071(6) 0.043(3) Uani 0.5000 2 d .
C72B C 0.6304(10) 1.0921(10) 0.5353(7) 0.039(3) Uani 0.5000 2 d .
C73B C 0.7736(12) 0.3938(10) 0.8108(9) 0.032(2) Uani 0.5000 2 d .
C74B C 0.8676(11) 0.3289(11) 0.8428(9) 0.039(2) Uani 0.5000 2 d .
C75B C 0.8666(9) 0.2373(10) 0.8786(7) 0.044(3) Uani 0.5000 2 d .
C76B C 0.7715(8) 0.2110(7) 0.8824(5) 0.042(3) Uani 0.5000 2 d .
C77B C 0.6757(8) 0.2784(9) 0.8520(6) 0.043(2) Uani 0.5000 2 d .
C78B C 0.6772(11) 0.3695(11) 0.8159(8) 0.043(3) Uani 0.5000 2 d .
C79B C 0.5554(13) 0.4913(10) 0.9880(7) 0.102(9) Uani 0.2500 2 d .
C80A C 1.3768(3) 0.4629(4) 0.64517(11) 0.0607(16) Uani 0.7500 2 d .
C81B C 1.4053(6) 0.4988(6) 0.6746(3) 0.073(5) Uani 0.2500 2 d .
C82 C 0.1706(5) 1.3299(5) 0.88271(17) 0.067(3) Uani 0.5000 2 d .
C83 C 0.1331(6) 1.3313(7) 0.8976(3) 0.105(5) Uani 0.5000 2 d .
C84 C 0.4719(4) 0.8144(4) 0.7459(2) 0.0512(10) Uani 1.0 2 d .
H2A H 0.6377 0.8235 0.5853 0.0467 Uiso 1.0 2 calc R
H2 H 0.7093 0.4528 0.5872 0.0482 Uiso 1.0 2 calc R
H3 H 0.7482 0.3615 0.6865 0.0442 Uiso 1.0 2 calc R
H7 H 0.9165 0.3310 0.8415 0.0404 Uiso 0.5000 2 calc R
H8 H 0.8915 0.1829 0.8977 0.0419 Uiso 0.5000 2 calc R
H9 H 0.7170 0.1649 0.8999 0.0450 Uiso 0.5000 2 calc R
H10 H 0.5662 0.2961 0.8473 0.0508 Uiso 0.5000 2 calc R
H11 H 0.5911 0.4443 0.7912 0.0460 Uiso 0.5000 2 calc R
H13 H 0.7416 0.5447 0.9096 0.0388 Uiso 1.0 2 calc R
H14 H 0.7012 0.7470 0.9368 0.0379 Uiso 1.0 2 calc R
H18 H 0.8077 0.8764 0.9205 0.0426 Uiso 1.0 2 calc R
H19 H 0.7443 0.9899 1.0130 0.0527 Uiso 1.0 2 calc R
H20 H 0.5545 1.1467 1.0326 0.0574 Uiso 1.0 2 calc R
H21 H 0.4261 1.1896 0.9611 0.0537 Uiso 1.0 2 calc R
H22 H 0.4860 1.0748 0.8692 0.0427 Uiso 1.0 2 calc R
H24 H 0.6097 1.1151 0.7844 0.0428 Uiso 1.0 2 calc R
H25 H 0.6231 1.1263 0.6694 0.0441 Uiso 1.0 2 calc R
H29 H 0.8666 1.0062 0.5832 0.0412 Uiso 0.5000 2 calc R
H30 H 0.8572 1.1710 0.5302 0.0474 Uiso 0.5000 2 calc R
H31 H 0.6992 1.2776 0.4758 0.0523 Uiso 0.5000 2 calc R
H32 H 0.5525 1.2175 0.4732 0.0553 Uiso 0.5000 2 calc R
H33 H 0.5624 1.0524 0.5261 0.0485 Uiso 0.5000 2 calc R
H35 H 0.8946 0.8001 0.4840 0.0370 Uiso 1.0 2 calc R
H36 H 1.0549 0.5998 0.4954 0.0370 Uiso 1.0 2 calc R
H40 H 1.2024 0.3913 0.5265 0.0364 Uiso 1.0 2 calc R
H41 H 1.3595 0.2060 0.5387 0.0424 Uiso 1.0 2 calc R
H42 H 1.3876 0.1318 0.6363 0.0435 Uiso 1.0 2 calc R
H43 H 1.2531 0.2366 0.7263 0.0388 Uiso 1.0 2 calc R
H46 H 0.9251 0.8789 0.6679 0.0333 Uiso 1.0 2 calc R
H48 H 0.9928 0.6705 0.8093 0.0325 Uiso 1.0 2 calc R
H49 H 1.1332 0.9414 0.7369 0.0341 Uiso 1.0 2 calc R
H50A H 0.9363 1.0851 0.7716 0.0447 Uiso 1.0 2 calc R
H50B H 0.9033 1.0852 0.7038 0.0447 Uiso 1.0 2 calc R
H51A H 0.9458 1.2435 0.7153 0.0479 Uiso 1.0 2 calc R
H51B H 1.0743 1.1557 0.7315 0.0479 Uiso 1.0 2 calc R
H52A H 1.0011 1.1602 0.6135 0.0434 Uiso 1.0 2 calc R
H52B H 1.0948 1.2036 0.6263 0.0434 Uiso 1.0 2 calc R
H53A H 1.2314 1.0132 0.6443 0.0432 Uiso 1.0 2 calc R
H53B H 1.1936 1.0136 0.5778 0.0432 Uiso 1.0 2 calc R
H54A H 1.0648 0.9352 0.6189 0.0391 Uiso 1.0 2 calc R
H54B H 1.1933 0.8528 0.6368 0.0391 Uiso 1.0 2 calc R
H55 H 1.2002 0.7855 0.8108 0.0556 Uiso 0.5000 2 calc R
H56A H 0.9787 0.9258 0.8910 0.0545 Uiso 0.5000 2 calc R
H56B H 1.0451 0.9782 0.8403 0.0545 Uiso 0.5000 2 calc R
H57A H 1.2102 0.9089 0.8941 0.0579 Uiso 0.5000 2 calc R
H57B H 1.0917 0.9905 0.9410 0.0579 Uiso 0.5000 2 calc R
H58A H 1.0814 0.8256 0.9861 0.0678 Uiso 0.5000 2 calc R
H58B H 1.2106 0.8139 0.9887 0.0678 Uiso 0.5000 2 calc R
H59A H 1.2241 0.6333 0.9533 0.0658 Uiso 0.5000 2 calc R
H59B H 1.2954 0.6803 0.9022 0.0658 Uiso 0.5000 2 calc R
H60A H 1.1793 0.6207 0.8522 0.0636 Uiso 0.5000 2 calc R
H60B H 1.0610 0.7057 0.8982 0.0636 Uiso 0.5000 2 calc R
H61 H 1.2152 0.7685 0.7918 0.0573 Uiso 0.5000 2 calc R
H62A H 1.1861 0.8837 0.8751 0.0694 Uiso 0.5000 2 calc R
H62B H 1.0847 0.9609 0.8350 0.0694 Uiso 0.5000 2 calc R
H63A H 0.9420 0.9263 0.9037 0.0835 Uiso 0.5000 2 calc R
H63B H 1.0029 0.9792 0.9433 0.0835 Uiso 0.5000 2 calc R
H64A H 0.9927 0.8148 0.9928 0.0937 Uiso 0.5000 2 calc R
H64B H 1.1284 0.7904 0.9741 0.0937 Uiso 0.5000 2 calc R
H65A H 1.1125 0.6241 0.9444 0.0886 Uiso 0.5000 2 calc R
H65B H 1.0106 0.7022 0.9047 0.0886 Uiso 0.5000 2 calc R
H66A H 1.2558 0.6557 0.8750 0.0666 Uiso 0.5000 2 calc R
H66B H 1.1918 0.6062 0.8355 0.0666 Uiso 0.5000 2 calc R
H68 H 0.8979 0.9651 0.5715 0.0424 Uiso 0.5000 2 calc R
H69 H 0.9069 1.1272 0.5236 0.0484 Uiso 0.5000 2 calc R
H70 H 0.7390 1.2721 0.4873 0.0525 Uiso 0.5000 2 calc R
H71 H 0.5693 1.2449 0.4897 0.0521 Uiso 0.5000 2 calc R
H72 H 0.5615 1.0813 0.5365 0.0466 Uiso 0.5000 2 calc R
H74 H 0.9322 0.3470 0.8403 0.0470 Uiso 0.5000 2 calc R
H75 H 0.9305 0.1928 0.9004 0.0531 Uiso 0.5000 2 calc R
H76 H 0.7720 0.1472 0.9057 0.0506 Uiso 0.5000 2 calc R
H77 H 0.6096 0.2623 0.8558 0.0520 Uiso 0.5000 2 calc R
H78 H 0.6125 0.4149 0.7947 0.0516 Uiso 0.5000 2 calc R
H80 H 1.3481 0.4088 0.6313 0.0729 Uiso 0.7500 2 calc R
H81 H 1.4527 0.5410 0.6791 0.0872 Uiso 0.2500 2 calc R
H82 H 0.1020 1.3854 0.8628 0.0801 Uiso 0.5000 2 calc R
H83 H 0.0824 1.3819 0.8675 0.1266 Uiso 0.5000 2 calc R
H84 H 0.5549 0.8005 0.7291 0.0615 Uiso 1.0 2 calc R

loop_
_atom_site_aniso_label
_atom_site_aniso_U_11
_atom_site_aniso_U_22
_atom_site_aniso_U_33
_atom_site_aniso_U_12
_atom_site_aniso_U_13
_atom_site_aniso_U_23
Co1 0.0265(2) 0.0240(2) 0.0176(2) -0.01288(17) -0.00093(15) 0.00097(15)
Cl1B 0.167(6) 0.063(3) 0.065(4) -0.074(4) 0.012(4) -0.011(3)
Cl2B 0.179(12) 0.240(14) 0.116(7) -0.120(11) -0.049(7) -0.013(8)
Cl3B 0.116(6) 0.081(4) 0.145(8) -0.073(5) 0.007(5) 0.022(5)
Cl4A 0.0431(9) 0.0574(13) 0.148(3) -0.0166(9) 0.0080(12) -0.0424(14)
Cl5A 0.0851(14) 0.1022(15) 0.0922(14) -0.0351(12) -0.0076(11) 0.0276(12)
Cl6A 0.0719(12) 0.0854(13) 0.1107(16) -0.0320(10) -0.0392(11) 0.0255(12)
Cl7B 0.098(6) 0.062(4) 0.137(8) -0.043(4) 0.004(5) -0.009(5)
Cl8B 0.083(4) 0.098(5) 0.170(7) -0.043(4) 0.011(5) -0.059(5)
Cl9B 0.144(8) 0.184(9) 0.157(8) -0.082(7) -0.063(7) -0.007(7)
Cl10 0.115(4) 0.061(4) 0.099(5) -0.022(3) -0.010(4) 0.027(3)
Cl11 0.0764(17) 0.0686(16) 0.0734(17) -0.0189(13) -0.0273(14) 0.0099(14)
Cl12 0.108(3) 0.128(3) 0.0457(16) 0.004(3) -0.0161(16) -0.0279(17)
Cl13 0.256(7) 0.152(5) 0.085(3) -0.027(5) -0.013(4) -0.014(3)
Cl14 0.257(7) 0.153(5) 0.319(8) -0.124(5) -0.166(7) 0.125(6)
Cl15 0.134(6) 0.085(5) 0.065(3) -0.017(4) -0.026(3) 0.008(3)
Cl16 0.0701(8) 0.0500(7) 0.1362(13) -0.0158(6) -0.0267(9) -0.0107(8)
Cl17 0.0519(7) 0.1058(11) 0.1150(12) -0.0325(7) -0.0096(7) -0.0479(9)
Cl18 0.0526(7) 0.1172(12) 0.1001(11) -0.0194(8) -0.0121(7) 0.0444(10)
O1 0.0503(15) 0.0504(15) 0.0274(13) -0.0302(13) -0.0122(11) 0.0077(11)
O2 0.0343(13) 0.0430(14) 0.0392(14) -0.0152(11) -0.0135(11) 0.0045(11)
O3 0.0413(13) 0.0337(12) 0.0215(12) -0.0125(11) -0.0030(10) 0.0042(9)
N1 0.0307(14) 0.0323(14) 0.0203(13) -0.0173(12) -0.0023(11) 0.0015(11)
N2 0.0296(13) 0.0246(13) 0.0201(13) -0.0147(11) -0.0002(10) 0.0004(10)
N3 0.0273(13) 0.0273(13) 0.0202(13) -0.0126(11) -0.0012(10) 0.0003(10)
N4 0.0268(13) 0.0258(13) 0.0209(13) -0.0136(11) -0.0026(10) 0.0006(10)
N5 0.0302(14) 0.0252(13) 0.0175(12) -0.0142(11) -0.0016(10) 0.0012(10)
N6 0.0286(13) 0.0262(13) 0.0188(13) -0.0141(11) -0.0009(10) 0.0019(10)
N7 0.0330(14) 0.0288(14) 0.0250(14) -0.0181(12) -0.0055(11) 0.0043(11)
C1 0.0345(18) 0.0434(19) 0.0248(17) -0.0223(16) -0.0016(14) -0.0013(15)
C2 0.050(3) 0.050(2) 0.0302(19) -0.0312(19) -0.0044(16) -0.0069(16)
C3 0.046(2) 0.0383(19) 0.0343(19) -0.0268(17) -0.0019(15) -0.0046(15)
C4 0.0330(17) 0.0315(16) 0.0274(17) -0.0195(14) 0.0021(13) -0.0027(13)
C5 0.0350(17) 0.0271(16) 0.0260(16) -0.0188(14) 0.0024(13) 0.0000(13)
C6A 0.051(5) 0.030(4) 0.024(4) -0.018(4) 0.000(4) -0.003(4)
C7A 0.048(5) 0.033(3) 0.027(4) -0.027(3) -0.000(4) 0.000(3)
C8A 0.048(5) 0.034(3) 0.030(3) -0.026(4) -0.006(4) 0.003(3)
C9A 0.044(6) 0.038(4) 0.039(4) -0.026(4) -0.007(4) 0.003(3)
C10A 0.047(5) 0.041(4) 0.046(4) -0.026(4) -0.005(4) 0.004(4)
C11A 0.046(5) 0.036(4) 0.040(4) -0.027(4) -0.002(4) 0.001(4)
C12 0.0330(17) 0.0266(16) 0.0236(16) -0.0157(14) 0.0008(13) 0.0012(12)
C13 0.046(2) 0.0311(17) 0.0214(16) -0.0202(15) -0.0008(14) 0.0046(13)
C14 0.0433(19) 0.0329(17) 0.0194(15) -0.0199(15) 0.0001(14) 0.0002(13)
C15 0.0315(16) 0.0271(15) 0.0195(15) -0.0155(14) 0.0001(12) -0.0003(12)
C16 0.0281(16) 0.0283(16) 0.0234(16) -0.0148(13) 0.0017(12) -0.0018(12)
C17 0.0432(19) 0.0263(16) 0.0229(16) -0.0211(15) 0.0011(14) 0.0009(13)
C18 0.050(2) 0.0338(18) 0.0309(18) -0.0263(17) -0.0060(15) 0.0019(14)
C19 0.072(3) 0.051(3) 0.0288(19) -0.044(3) -0.0120(18) 0.0055(16)
C20 0.081(3) 0.041(2) 0.0285(19) -0.038(3) 0.0075(19) -0.0083(16)
C21 0.060(3) 0.0333(19) 0.033(2) -0.0204(18) 0.0116(18) -0.0068(15)
C22 0.044(2) 0.0326(17) 0.0275(17) -0.0185(16) 0.0037(15) -0.0015(14)
C23 0.0300(16) 0.0261(15) 0.0229(16) -0.0127(13) 0.0002(13) -0.0009(12)
C24 0.048(2) 0.0270(16) 0.0283(18) -0.0155(15) -0.0006(15) -0.0006(13)
C25 0.046(2) 0.0277(17) 0.0293(18) -0.0129(15) -0.0015(15) 0.0053(14)
C26 0.0288(16) 0.0298(16) 0.0237(16) -0.0127(14) -0.0030(13) 0.0055(13)
C27 0.0330(17) 0.0320(17) 0.0223(16) -0.0126(14) -0.0061(13) 0.0048(13)
C28A 0.040(4) 0.030(4) 0.023(4) -0.010(3) -0.001(4) 0.003(4)
C29A 0.043(5) 0.023(4) 0.029(4) -0.008(4) -0.009(4) 0.008(4)
C30A 0.048(5) 0.023(4) 0.037(4) -0.009(4) -0.002(4) 0.007(4)
C31A 0.049(6) 0.029(4) 0.037(4) -0.005(4) -0.008(4) 0.013(3)
C32A 0.046(4) 0.037(4) 0.037(5) -0.004(3) -0.006(4) 0.007(4)
C33A 0.040(4) 0.033(4) 0.029(4) -0.002(3) -0.001(3) 0.007(4)
C34 0.0323(16) 0.0296(16) 0.0194(15) -0.0177(14) -0.0042(12) 0.0044(12)
C35 0.0368(18) 0.0388(18) 0.0185(15) -0.0194(15) -0.0034(13) 0.0069(13)
C36 0.0336(17) 0.0394(18) 0.0193(16) -0.0182(15) 0.0008(13) -0.0005(13)
C37 0.0268(16) 0.0305(16) 0.0209(15) -0.0152(13) -0.0007(12) -0.0014(12)
C38 0.0258(15) 0.0283(15) 0.0223(15) -0.0158(13) -0.0017(12) -0.0011(12)
C39 0.0273(16) 0.0276(15) 0.0254(16) -0.0146(13) -0.0037(12) -0.0012(12)
C40 0.0306(17) 0.0346(17) 0.0266(17) -0.0156(14) -0.0038(13) -0.0011(13)
C41 0.0301(17) 0.0368(18) 0.0351(19) -0.0131(15) 0.0009(14) -0.0089(15)
C42 0.0306(17) 0.0287(17) 0.043(2) -0.0085(14) -0.0051(15) -0.0027(15)
C43 0.0353(18) 0.0289(16) 0.0331(18) -0.0141(15) -0.0092(14) 0.0046(14)
C44 0.0277(16) 0.0248(15) 0.0289(17) -0.0137(13) -0.0030(13) -0.0003(13)
C45 0.0313(16) 0.0268(16) 0.0240(17) -0.0151(14) -0.0039(13) 0.0019(12)
C46 0.0305(16) 0.0340(17) 0.0234(16) -0.0184(14) -0.0065(13) 0.0062(13)
C47 0.0339(17) 0.0295(16) 0.0212(15) -0.0155(14) -0.0043(13) 0.0020(13)
C48 0.0348(17) 0.0268(15) 0.0202(15) -0.0148(14) -0.0047(13) 0.0042(12)
C49 0.0344(17) 0.0314(16) 0.0255(16) -0.0205(14) -0.0046(13) 0.0037(13)
C50 0.043(2) 0.0327(18) 0.0333(19) -0.0187(16) 0.0054(15) -0.0014(14)
C51 0.056(3) 0.0288(17) 0.0338(19) -0.0207(17) -0.0008(16) 0.0000(14)
C52 0.049(2) 0.0365(18) 0.0310(18) -0.0269(17) -0.0061(15) 0.0054(14)
C53 0.045(2) 0.0430(19) 0.0281(17) -0.0295(17) 0.0009(15) 0.0029(15)
C54 0.0376(18) 0.0338(17) 0.0290(17) -0.0203(15) 0.0001(14) -0.0005(14)
C55A 0.064(3) 0.064(3) 0.035(2) -0.047(2) -0.022(2) 0.0157(19)
C56A 0.060(3) 0.070(3) 0.034(3) -0.050(3) -0.017(3) 0.004(2)
C57A 0.066(3) 0.074(3) 0.033(3) -0.052(2) -0.023(2) 0.005(2)
C58A 0.072(3) 0.083(3) 0.041(3) -0.052(3) -0.027(3) 0.015(3)
C59A 0.069(3) 0.074(3) 0.043(3) -0.048(3) -0.029(3) 0.028(3)
C60A 0.068(3) 0.070(3) 0.041(3) -0.045(2) -0.022(2) 0.022(2)
C61B 0.066(3) 0.064(3) 0.036(3) -0.045(3) -0.024(2) 0.017(2)
C62B 0.074(3) 0.074(3) 0.041(2) -0.043(3) -0.021(3) 0.0077(19)
C63B 0.079(3) 0.083(3) 0.051(3) -0.039(3) -0.016(3) 0.008(3)
C64B 0.086(3) 0.089(3) 0.057(3) -0.037(3) -0.017(3) 0.012(3)
C65B 0.082(3) 0.083(3) 0.057(3) -0.036(3) -0.019(3) 0.016(3)
C66B 0.070(3) 0.071(3) 0.043(3) -0.043(2) -0.024(2) 0.021(2)
C67B 0.042(4) 0.030(4) 0.021(4) -0.007(4) -0.005(4) 0.005(4)
C68B 0.046(5) 0.026(4) 0.028(4) -0.012(4) -0.005(4) 0.004(3)
C69B 0.049(5) 0.027(4) 0.036(4) -0.010(4) -0.007(4) 0.004(4)
C70B 0.056(6) 0.029(4) 0.035(4) -0.010(4) -0.011(4) 0.009(3)
C71B 0.048(5) 0.030(4) 0.037(4) -0.003(3) -0.010(4) 0.007(4)
C72B 0.039(4) 0.033(4) 0.031(4) -0.006(3) -0.001(3) 0.002(4)
C73B 0.050(5) 0.029(4) 0.025(4) -0.029(4) 0.007(4) -0.002(4)
C74B 0.061(5) 0.029(3) 0.029(4) -0.025(3) 0.002(4) 0.004(3)
C75B 0.068(6) 0.034(4) 0.033(4) -0.028(4) 0.000(5) 0.003(3)
C76B 0.060(6) 0.038(4) 0.040(4) -0.036(4) 0.004(5) 0.002(3)
C77B 0.054(6) 0.045(5) 0.044(4) -0.035(4) -0.002(4) 0.001(4)
C78B 0.054(5) 0.041(4) 0.039(4) -0.029(4) -0.001(4) -0.000(4)
C79B 0.10(2) 0.100(19) 0.084(17) -0.050(16) 0.049(14) -0.028(14)
C80A 0.046(4) 0.044(3) 0.086(5) -0.016(3) -0.009(3) -0.011(3)
C81B 0.055(9) 0.049(9) 0.122(13) -0.028(8) -0.015(10) -0.029(9)
C82 0.087(7) 0.056(6) 0.047(5) -0.014(5) -0.040(5) 0.003(5)
C83 0.130(10) 0.083(8) 0.104(9) -0.039(8) -0.060(8) 0.039(8)
C84 0.038(2) 0.050(3) 0.067(3) -0.0204(19) -0.0076(19) -0.003(2)

loop_
_atom_type_symbol
_atom_type_description
_atom_type_scat_dispersion_real
_atom_type_scat_dispersion_imag
_atom_type_scat_source
C C 0.0033 0.0016
;
International Tables for Crystallography
(1992, Vol. C, Tables 4.2.6.8 and 6.1.1.4)
;
H H 0.0000 0.0000
;
International Tables for Crystallography
(1992, Vol. C, Table 6.1.1.4)
;
N N 0.0061 0.0033
;
International Tables for Crystallography
(1992, Vol. C, Tables 4.2.6.8 and 6.1.1.4)
;
O O 0.0106 0.0060
;
International Tables for Crystallography
(1992, Vol. C, Tables 4.2.6.8 and 6.1.1.4)
;
Cl Cl 0.1484 0.1585
;
International Tables for Crystallography
(1992, Vol. C, Tables 4.2.6.8 and 6.1.1.4)
;
Co Co 0.3494 0.9721
;
International Tables for Crystallography
(1992, Vol. C, Tables 4.2.6.8 and 6.1.1.4)
;

loop_
_geom_angle_atom_site_label_1
_geom_angle_atom_site_label_2
_geom_angle_atom_site_label_3
_geom_angle
_geom_angle_publ_flag
_geom_angle_site_symmetry_1
_geom_angle_site_symmetry_3
N1 Co1 N2 86.12(12) yes . .
N1 Co1 N3 104.87(12) yes . .
N1 Co1 N4 91.11(13) yes . .
N1 Co1 N5 85.58(12) yes . .
N1 Co1 N6 170.55(9) yes . .
N2 Co1 N3 89.68(10) yes . .
N2 Co1 N4 176.69(13) yes . .
N2 Co1 N5 99.44(10) yes . .
N2 Co1 N6 92.02(13) yes . .
N3 Co1 N4 89.28(10) yes . .
N3 Co1 N5 166.66(13) yes . .
N3 Co1 N6 84.37(12) yes . .
N4 Co1 N5 82.13(10) yes . .
N4 Co1 N6 91.00(13) yes . .
N5 Co1 N6 85.58(12) yes . .
Cl2B Cl1B Cl3B 81.1(5) yes 2_667 2_667
Cl2B Cl1B C79B 46.1(6) yes 2_667 .
Cl3B Cl1B C79B 40.7(5) yes 2_667 .
Cl1B Cl2B C79B 76.8(8) yes 2_667 .
Cl1B Cl2B C79B 48.7(7) yes 2_667 2_667
C79B Cl2B C79B 46.5(8) yes . 2_667
Cl1B Cl3B C79B 82.7(7) yes 2_667 .
Cl1B Cl3B C79B 55.5(8) yes 2_667 2_667
C79B Cl3B C79B 49.6(9) yes . 2_667
Co1 N1 C1 129.1(3) yes . .
Co1 N1 C4 117.8(3) yes . .
C1 N1 C4 106.1(3) yes . .
Co1 N2 C12 126.7(2) yes . .
Co1 N2 C15 125.5(3) yes . .
C12 N2 C15 107.6(3) yes . .
Co1 N3 C23 120.58(19) yes . .
Co1 N3 C26 125.67(18) yes . .
C23 N3 C26 106.2(3) yes . .
Co1 N4 C34 135.69(18) yes . .
Co1 N4 C37 115.78(19) yes . .
C34 N4 C37 108.3(3) yes . .
Co1 N5 C38 112.12(18) yes . .
Co1 N5 C45 138.91(19) yes . .
C38 N5 C45 108.5(2) yes . .
Co1 N6 C46 125.8(3) yes . .
Co1 N6 C48 128.2(3) yes . .
C46 N6 C48 105.9(4) yes . .
C46 N7 C47 107.3(3) yes . .
C46 N7 C49 123.4(3) yes . .
C47 N7 C49 129.3(3) yes . .
O1 C1 N1 127.0(4) yes . .
O1 C1 C2 123.9(4) yes . .
N1 C1 C2 109.0(3) yes . .
C1 C2 C3 108.1(4) yes . .
C2 C3 C4 108.0(4) yes . .
N1 C4 C3 108.7(3) yes . .
N1 C4 C5 125.6(4) yes . .
C3 C4 C5 125.7(4) yes . .
C4 C5 C6A 120.6(8) yes . .
C4 C5 C12 121.7(3) yes . .
C4 C5 C73B 122.8(8) yes . .
C6A C5 C12 115.9(8) yes . .
C12 C5 C73B 115.1(8) yes . .
C5 C6A C7A 119.7(13) yes . .
C5 C6A C11A 120.0(12) yes . .
C7A C6A C11A 120.2(14) yes . .
C6A C7A C8A 119.9(13) yes . .
C7A C8A C9A 119.9(10) yes . .
C8A C9A C10A 120.2(10) yes . .
C9A C10A C11A 119.9(10) yes . .
C6A C11A C10A 119.9(12) yes . .
N2 C12 C5 121.6(3) yes . .
N2 C12 C13 109.8(3) yes . .
C5 C12 C13 127.3(4) yes . .
C12 C13 C14 106.9(3) yes . .
C13 C14 C15 107.1(3) yes . .
N2 C15 C14 108.2(3) yes . .
N2 C15 C16 122.1(3) yes . .
C14 C15 C16 127.9(3) yes . .
C15 C16 C17 116.2(3) yes . .
C15 C16 C23 123.4(3) yes . .
C17 C16 C23 120.3(3) yes . .
C16 C17 C18 119.7(3) yes . .
C16 C17 C22 121.5(4) yes . .
C18 C17 C22 118.7(3) yes . .
C17 C18 C19 120.4(3) yes . .
C18 C19 C20 120.2(4) yes . .
C19 C20 C21 120.2(4) yes . .
C20 C21 C22 120.3(3) yes . .
C17 C22 C21 120.3(4) yes . .
N3 C23 C16 124.9(3) yes . .
N3 C23 C24 108.4(3) yes . .
C16 C23 C24 126.7(3) yes . .
C23 C24 C25 107.4(3) yes . .
C24 C25 C26 107.6(3) yes . .
N3 C26 C25 110.3(3) yes . .
N3 C26 C27 125.8(3) yes . .
C25 C26 C27 123.9(3) yes . .
O2 C27 C26 108.9(3) yes . .
O2 C27 C28A 105.7(6) yes . .
O2 C27 C34 108.7(3) yes . .
O2 C27 C67B 111.0(6) yes . .
C26 C27 C28A 110.5(5) yes . .
C26 C27 C34 110.4(3) yes . .
C26 C27 C67B 108.8(6) yes . .
C28A C27 C34 112.4(5) yes . .
C34 C27 C67B 109.0(5) yes . .
C27 C28A C29A 120.5(10) yes . .
C27 C28A C33A 119.7(12) yes . .
C29A C28A C33A 119.7(11) yes . .
C28A C29A C30A 120.3(9) yes . .
C29A C30A C31A 119.9(10) yes . .
C30A C31A C32A 120.0(9) yes . .
C31A C32A C33A 120.0(11) yes . .
C28A C33A C32A 120.2(14) yes . .
N4 C34 C27 122.1(3) yes . .
N4 C34 C35 109.1(3) yes . .
C27 C34 C35 128.5(3) yes . .
C34 C35 C36 108.0(3) yes . .
C35 C36 C37 106.3(3) yes . .
N4 C37 C36 108.3(3) yes . .
N4 C37 C38 113.0(3) yes . .
C36 C37 C38 138.7(3) yes . .
N5 C38 C37 116.8(3) yes . .
N5 C38 C39 111.0(3) yes . .
C37 C38 C39 132.2(3) yes . .
C38 C39 C40 133.2(3) yes . .
C38 C39 C44 105.1(3) yes . .
C40 C39 C44 121.6(3) yes . .
C39 C40 C41 117.2(3) yes . .
C40 C41 C42 121.7(3) yes . .
C41 C42 C43 121.0(3) yes . .
C42 C43 C44 117.2(3) yes . .
C39 C44 C43 121.3(3) yes . .
C39 C44 C45 107.7(3) yes . .
C43 C44 C45 131.0(3) yes . .
O3 C45 N5 125.4(3) yes . .
O3 C45 C44 127.3(3) yes . .
N5 C45 C44 107.3(3) yes . .
N6 C46 N7 111.4(3) yes . .
N7 C47 C48 105.5(3) yes . .
N7 C47 C55A 125.1(5) yes . .
N7 C47 C61B 122.3(5) yes . .
C48 C47 C55A 129.1(4) yes . .
C48 C47 C61B 131.7(4) yes . .
N6 C48 C47 110.0(3) yes . .
N7 C49 C50 110.6(3) yes . .
N7 C49 C54 111.2(3) yes . .
C50 C49 C54 111.3(3) yes . .
C49 C50 C51 110.1(3) yes . .
C50 C51 C52 110.3(4) yes . .
C51 C52 C53 111.1(3) yes . .
C52 C53 C54 111.6(3) yes . .
C49 C54 C53 110.7(3) yes . .
C47 C55A C56A 112.3(5) yes . .
C47 C55A C60A 109.9(7) yes . .
C56A C55A C60A 109.9(5) yes . .
C55A C56A C57A 109.8(5) yes . .
C56A C57A C58A 110.8(7) yes . .
C57A C58A C59A 111.4(4) yes . .
C58A C59A C60A 110.9(5) yes . .
C55A C60A C59A 110.1(7) yes . .
C47 C61B C62B 116.9(5) yes . .
C47 C61B C66B 111.9(7) yes . .
C62B C61B C66B 111.8(5) yes . .
C61B C62B C63B 110.8(7) yes . .
C62B C63B C64B 110.6(5) yes . .
C63B C64B C65B 111.0(5) yes . .
C64B C65B C66B 111.0(8) yes . .
C61B C66B C65B 110.8(5) yes . .
C27 C67B C68B 120.5(9) yes . .
C27 C67B C72B 120.0(12) yes . .
C68B C67B C72B 119.5(11) yes . .
C67B C68B C69B 120.3(9) yes . .
C68B C69B C70B 119.9(10) yes . .
C69B C70B C71B 119.9(9) yes . .
C70B C71B C72B 120.0(10) yes . .
C67B C72B C71B 120.2(13) yes . .
C5 C73B C74B 119.2(14) yes . .
C5 C73B C78B 120.3(12) yes . .
C74B C73B C78B 120.1(14) yes . .
C73B C74B C75B 119.8(15) yes . .
C74B C75B C76B 120.0(12) yes . .
C75B C76B C77B 120.1(10) yes . .
C76B C77B C78B 119.8(11) yes . .
C73B C78B C77B 120.0(12) yes . .
Cl1B C79B Cl2B 111.0(8) yes . .
Cl1B C79B Cl2B 85.1(9) yes . 2_667
Cl1B C79B Cl3B 111.2(9) yes . .
Cl1B C79B Cl3B 83.8(9) yes . 2_667
Cl1B C79B C79B 110.9(11) yes . 2_667
Cl2B C79B Cl2B 133.5(12) yes . 2_667
Cl2B C79B Cl3B 111.1(11) yes . .
Cl2B C79B Cl3B 28.0(8) yes . 2_667
Cl2B C79B C79B 64.0(9) yes . 2_667
Cl2B C79B Cl3B 28.1(7) yes 2_667 .
Cl2B C79B Cl3B 140.5(10) yes 2_667 2_667
Cl2B C79B C79B 69.5(10) yes 2_667 2_667
Cl3B C79B Cl3B 130.4(11) yes . 2_667
Cl3B C79B C79B 51.1(8) yes . 2_667
Cl3B C79B C79B 79.3(9) yes 2_667 2_667
Cl4A C80A Cl5A 111.0(3) yes . .
Cl4A C80A Cl6A 110.92(18) yes . .
Cl5A C80A Cl6A 110.88(19) yes . .
Cl7B C81B Cl8B 110.9(6) yes . .
Cl7B C81B Cl9B 110.9(6) yes . .
Cl8B C81B Cl9B 110.9(5) yes . .
Cl10 C82 Cl11 110.2(4) yes . .
Cl10 C82 Cl12 110.0(4) yes . .
Cl11 C82 Cl12 110.2(5) yes . .
Cl13 C83 Cl14 110.0(6) yes . .
Cl13 C83 Cl15 110.0(6) yes . .
Cl14 C83 Cl15 110.1(6) yes . .
Cl16 C84 Cl17 109.5(3) yes . .
Cl16 C84 Cl18 110.1(3) yes . .
Cl17 C84 Cl18 110.7(3) yes . .
C27 O2 H2A 109.471 no . .
C1 C2 H2 125.925 no . .
C3 C2 H2 125.935 no . .
C2 C3 H3 125.993 no . .
C4 C3 H3 125.993 no . .
C6A C7A H7 120.045 no . .
C8A C7A H7 120.055 no . .
C7A C8A H8 120.058 no . .
C9A C8A H8 120.055 no . .
C8A C9A H9 119.899 no . .
C10A C9A H9 119.903 no . .
C9A C10A H10 120.029 no . .
C11A C10A H10 120.035 no . .
C6A C11A H11 120.073 no . .
C10A C11A H11 120.076 no . .
C12 C13 H13 126.535 no . .
C14 C13 H13 126.520 no . .
C13 C14 H14 126.443 no . .
C15 C14 H14 126.430 no . .
C17 C18 H18 119.791 no . .
C19 C18 H18 119.795 no . .
C18 C19 H19 119.891 no . .
C20 C19 H19 119.891 no . .
C19 C20 H20 119.926 no . .
C21 C20 H20 119.913 no . .
C20 C21 H21 119.868 no . .
C22 C21 H21 119.881 no . .
C17 C22 H22 119.862 no . .
C21 C22 H22 119.858 no . .
C23 C24 H24 126.291 no . .
C25 C24 H24 126.299 no . .
C24 C25 H25 126.200 no . .
C26 C25 H25 126.203 no . .
C28A C29A H29 119.861 no . .
C30A C29A H29 119.851 no . .
C29A C30A H30 120.058 no . .
C31A C30A H30 120.061 no . .
C30A C31A H31 120.015 no . .
C32A C31A H31 120.004 no . .
C31A C32A H32 119.988 no . .
C33A C32A H32 120.000 no . .
C28A C33A H33 119.928 no . .
C32A C33A H33 119.919 no . .
C34 C35 H35 126.002 no . .
C36 C35 H35 126.004 no . .
C35 C36 H36 126.860 no . .
C37 C36 H36 126.865 no . .
C39 C40 H40 121.401 no . .
C41 C40 H40 121.398 no . .
C40 C41 H41 119.158 no . .
C42 C41 H41 119.180 no . .
C41 C42 H42 119.487 no . .
C43 C42 H42 119.512 no . .
C42 C43 H43 121.413 no . .
C44 C43 H43 121.412 no . .
N6 C46 H46 124.305 no . .
N7 C46 H46 124.318 no . .
N6 C48 H48 125.006 no . .
C47 C48 H48 125.022 no . .
N7 C49 H49 107.887 no . .
C50 C49 H49 107.873 no . .
C54 C49 H49 107.881 no . .
C49 C50 H50A 109.651 no . .
C49 C50 H50B 109.642 no . .
C51 C50 H50A 109.652 no . .
C51 C50 H50B 109.646 no . .
H50A C50 H50B 108.153 no . .
C50 C51 H51A 109.585 no . .
C50 C51 H51B 109.585 no . .
C52 C51 H51A 109.591 no . .
C52 C51 H51B 109.585 no . .
H51A C51 H51B 108.122 no . .
C51 C52 H52A 109.436 no . .
C51 C52 H52B 109.434 no . .
C53 C52 H52A 109.427 no . .
C53 C52 H52B 109.420 no . .
H52A C52 H52B 108.014 no . .
C52 C53 H53A 109.292 no . .
C52 C53 H53B 109.302 no . .
C54 C53 H53A 109.287 no . .
C54 C53 H53B 109.291 no . .
H53A C53 H53B 107.956 no . .
C49 C54 H54A 109.516 no . .
C49 C54 H54B 109.513 no . .
C53 C54 H54A 109.506 no . .
C53 C54 H54B 109.510 no . .
H54A C54 H54B 108.081 no . .
C47 C55A H55 108.206 no . .
C56A C55A H55 108.209 no . .
C60A C55A H55 108.210 no . .
C55A C56A H56A 109.691 no . .
C55A C56A H56B 109.697 no . .
C57A C56A H56A 109.700 no . .
C57A C56A H56B 109.706 no . .
H56A C56A H56B 108.189 no . .
C56A C57A H57A 109.488 no . .
C56A C57A H57B 109.486 no . .
C58A C57A H57A 109.482 no . .
C58A C57A H57B 109.483 no . .
H57A C57A H57B 108.061 no . .
C57A C58A H58A 109.356 no . .
C57A C58A H58B 109.354 no . .
C59A C58A H58A 109.355 no . .
C59A C58A H58B 109.361 no . .
H58A C58A H58B 107.991 no . .
C58A C59A H59A 109.470 no . .
C58A C59A H59B 109.464 no . .
C60A C59A H59A 109.472 no . .
C60A C59A H59B 109.466 no . .
H59A C59A H59B 108.059 no . .
C55A C60A H60A 109.631 no . .
C55A C60A H60B 109.640 no . .
C59A C60A H60A 109.643 no . .
C59A C60A H60B 109.636 no . .
H60A C60A H60B 108.150 no . .
C47 C61B H61 105.051 no . .
C62B C61B H61 105.045 no . .
C66B C61B H61 105.052 no . .
C61B C62B H62A 109.473 no . .
C61B C62B H62B 109.477 no . .
C63B C62B H62A 109.477 no . .
C63B C62B H62B 109.482 no . .
H62A C62B H62B 108.056 no . .
C62B C63B H63A 109.531 no . .
C62B C63B H63B 109.531 no . .
C64B C63B H63A 109.539 no . .
C64B C63B H63B 109.541 no . .
H63A C63B H63B 108.089 no . .
C63B C64B H64A 109.441 no . .
C63B C64B H64B 109.436 no . .
C65B C64B H64A 109.441 no . .
C65B C64B H64B 109.438 no . .
H64A C64B H64B 108.045 no . .
C64B C65B H65A 109.433 no . .
C64B C65B H65B 109.438 no . .
C66B C65B H65A 109.444 no . .
C66B C65B H65B 109.435 no . .
H65A C65B H65B 108.038 no . .
C61B C66B H66A 109.482 no . .
C61B C66B H66B 109.473 no . .
C65B C66B H66A 109.471 no . .
C65B C66B H66B 109.476 no . .
H66A C66B H66B 108.054 no . .
C67B C68B H68 119.848 no . .
C69B C68B H68 119.861 no . .
C68B C69B H69 120.056 no . .
C70B C69B H69 120.051 no . .
C69B C70B H70 120.049 no . .
C71B C70B H70 120.052 no . .
C70B C71B H71 120.021 no . .
C72B C71B H71 120.008 no . .
C67B C72B H72 119.904 no . .
C71B C72B H72 119.895 no . .
C73B C74B H74 120.090 no . .
C75B C74B H74 120.076 no . .
C74B C75B H75 120.006 no . .
C76B C75B H75 119.988 no . .
C75B C76B H76 119.933 no . .
C77B C76B H76 119.927 no . .
C76B C77B H77 120.095 no . .
C78B C77B H77 120.087 no . .
C73B C78B H78 119.994 no . .
C77B C78B H78 119.983 no . .
Cl4A C80A H80 107.964 no . .
Cl5A C80A H80 107.960 no . .
Cl6A C80A H80 107.955 no . .
Cl7B C81B H81 108.043 no . .
Cl8B C81B H81 108.043 no . .
Cl9B C81B H81 108.043 no . .
Cl10 C82 H82 108.795 no . .
Cl11 C82 H82 108.801 no . .
Cl12 C82 H82 108.802 no . .
Cl13 C83 H83 108.904 no . .
Cl14 C83 H83 108.912 no . .
Cl15 C83 H83 108.925 no . .
Cl16 C84 H84 108.835 no . .
Cl17 C84 H84 108.829 no . .
Cl18 C84 H84 108.846 no . .

loop_
_geom_bond_atom_site_label_1
_geom_bond_atom_site_label_2
_geom_bond_distance
_geom_bond_publ_flag
_geom_bond_site_symmetry_2
Co1 N1 1.991(4) yes .
Co1 N2 1.903(3) yes .
Co1 N3 1.958(3) yes .
Co1 N4 1.887(3) yes .
Co1 N5 1.977(2) yes .
Co1 N6 1.949(4) yes .
Cl1B Cl2B 2.304(17) yes 2_667
Cl1B Cl3B 2.098(12) yes 2_667
Cl1B C79B 1.739(19) yes .
Cl2B C79B 1.738(17) yes .
Cl2B C79B 1.668(18) yes 2_667
Cl3B C79B 1.738(18) yes .
Cl3B C79B 1.377(13) yes 2_667
Cl4A C80A 1.741(3) yes .
Cl5A C80A 1.741(4) yes .
Cl6A C80A 1.740(4) yes .
Cl7B C81B 1.742(9) yes .
Cl8B C81B 1.741(9) yes .
Cl9B C81B 1.741(11) yes .
Cl10 C82 1.742(12) yes .
Cl11 C82 1.742(8) yes .
Cl12 C82 1.743(5) yes .
Cl13 C83 1.743(8) yes .
Cl14 C83 1.743(13) yes .
Cl15 C83 1.742(11) yes .
Cl16 C84 1.751(4) yes .
Cl17 C84 1.744(6) yes .
Cl18 C84 1.733(5) yes .
O1 C1 1.241(4) yes .
O2 C27 1.430(5) yes .
O3 C45 1.219(4) yes .
N1 C1 1.383(5) yes .
N1 C4 1.413(5) yes .
N2 C12 1.337(5) yes .
N2 C15 1.388(4) yes .
N3 C23 1.409(4) yes .
N3 C26 1.362(4) yes .
N4 C34 1.323(4) yes .
N4 C37 1.395(3) yes .
N5 C38 1.360(4) yes .
N5 C45 1.397(4) yes .
N6 C46 1.318(5) yes .
N6 C48 1.373(4) yes .
N7 C46 1.346(6) yes .
N7 C47 1.386(4) yes .
N7 C49 1.480(5) yes .
C1 C2 1.473(7) yes .
C2 C3 1.323(5) yes .
C3 C4 1.463(6) yes .
C4 C5 1.352(5) yes .
C5 C6A 1.511(16) yes .
C5 C12 1.435(5) yes .
C5 C73B 1.511(16) yes .
C6A C7A 1.40(2) yes .
C6A C11A 1.40(3) yes .
C7A C8A 1.40(2) yes .
C8A C9A 1.395(15) yes .
C9A C10A 1.395(13) yes .
C10A C11A 1.395(18) yes .
C12 C13 1.433(5) yes .
C13 C14 1.361(6) yes .
C14 C15 1.431(5) yes .
C15 C16 1.393(5) yes .
C16 C17 1.491(5) yes .
C16 C23 1.409(5) yes .
C17 C18 1.390(6) yes .
C17 C22 1.397(4) yes .
C18 C19 1.390(5) yes .
C19 C20 1.378(5) yes .
C20 C21 1.371(7) yes .
C21 C22 1.392(5) yes .
C23 C24 1.419(5) yes .
C24 C25 1.367(5) yes .
C25 C26 1.406(5) yes .
C26 C27 1.528(5) yes .
C27 C28A 1.514(12) yes .
C27 C34 1.527(4) yes .
C27 C67B 1.514(13) yes .
C28A C29A 1.396(19) yes .
C28A C33A 1.396(18) yes .
C29A C30A 1.396(14) yes .
C30A C31A 1.396(14) yes .
C31A C32A 1.396(18) yes .
C32A C33A 1.396(17) yes .
C34 C35 1.429(4) yes .
C35 C36 1.364(4) yes .
C36 C37 1.423(5) yes .
C37 C38 1.382(4) yes .
C38 C39 1.473(4) yes .
C39 C40 1.378(4) yes .
C39 C44 1.400(5) yes .
C40 C41 1.399(4) yes .
C41 C42 1.384(5) yes .
C42 C43 1.405(5) yes .
C43 C44 1.386(4) yes .
C44 C45 1.493(4) yes .
C47 C48 1.362(6) yes .
C47 C55A 1.495(8) yes .
C47 C61B 1.496(8) yes .
C49 C50 1.524(4) yes .
C49 C54 1.521(5) yes .
C50 C51 1.528(7) yes .
C51 C52 1.518(5) yes .
C52 C53 1.513(4) yes .
C53 C54 1.531(6) yes .
C55A C56A 1.537(9) yes .
C55A C60A 1.536(10) yes .
C56A C57A 1.537(11) yes .
C57A C58A 1.535(8) yes .
C58A C59A 1.535(8) yes .
C59A C60A 1.536(12) yes .
C61B C62B 1.534(11) yes .
C61B C66B 1.534(9) yes .
C62B C63B 1.533(10) yes .
C63B C64B 1.534(9) yes .
C64B C65B 1.534(11) yes .
C65B C66B 1.534(10) yes .
C67B C68B 1.397(19) yes .
C67B C72B 1.397(17) yes .
C68B C69B 1.396(14) yes .
C69B C70B 1.396(13) yes .
C70B C71B 1.396(17) yes .
C71B C72B 1.396(18) yes .
C73B C74B 1.40(3) yes .
C73B C78B 1.40(3) yes .
C74B C75B 1.40(2) yes .
C75B C76B 1.395(18) yes .
C76B C77B 1.395(14) yes .
C77B C78B 1.396(19) yes .
C79B C79B 1.35(3) yes 2_667
O2 H2A 0.840 no .
C2 H2 0.950 no .
C3 H3 0.950 no .
C7A H7 0.950 no .
C8A H8 0.950 no .
C9A H9 0.950 no .
C10A H10 0.950 no .
C11A H11 0.950 no .
C13 H13 0.950 no .
C14 H14 0.950 no .
C18 H18 0.950 no .
C19 H19 0.950 no .
C20 H20 0.950 no .
C21 H21 0.950 no .
C22 H22 0.950 no .
C24 H24 0.950 no .
C25 H25 0.950 no .
C29A H29 0.950 no .
C30A H30 0.950 no .
C31A H31 0.950 no .
C32A H32 0.950 no .
C33A H33 0.950 no .
C35 H35 0.950 no .
C36 H36 0.950 no .
C40 H40 0.950 no .
C41 H41 0.950 no .
C42 H42 0.950 no .
C43 H43 0.950 no .
C46 H46 0.950 no .
C48 H48 0.950 no .
C49 H49 1.000 no .
C50 H50A 0.990 no .
C50 H50B 0.990 no .
C51 H51A 0.990 no .
C51 H51B 0.990 no .
C52 H52A 0.990 no .
C52 H52B 0.990 no .
C53 H53A 0.990 no .
C53 H53B 0.990 no .
C54 H54A 0.990 no .
C54 H54B 0.990 no .
C55A H55 1.000 no .
C56A H56A 0.990 no .
C56A H56B 0.990 no .
C57A H57A 0.990 no .
C57A H57B 0.990 no .
C58A H58A 0.990 no .
C58A H58B 0.990 no .
C59A H59A 0.990 no .
C59A H59B 0.990 no .
C60A H60A 0.990 no .
C60A H60B 0.990 no .
C61B H61 1.000 no .
C62B H62A 0.990 no .
C62B H62B 0.990 no .
C63B H63A 0.990 no .
C63B H63B 0.990 no .
C64B H64A 0.990 no .
C64B H64B 0.990 no .
C65B H65A 0.990 no .
C65B H65B 0.990 no .
C66B H66A 0.990 no .
C66B H66B 0.990 no .
C68B H68 0.950 no .
C69B H69 0.950 no .
C70B H70 0.950 no .
C71B H71 0.950 no .
C72B H72 0.950 no .
C74B H74 0.950 no .
C75B H75 0.950 no .
C76B H76 0.950 no .
C77B H77 0.950 no .
C78B H78 0.950 no .
C80A H80 1.000 no .
C81B H81 1.000 no .
C82 H82 1.000 no .
C83 H83 1.000 no .
C84 H84 1.000 no .

loop_
_geom_contact_atom_site_label_1
_geom_contact_atom_site_label_2
_geom_contact_distance
_geom_contact_publ_flag
_geom_contact_site_symmetry_2
Co1 O1 3.506(3) no .
Co1 C5 3.286(4) no .
Co1 C16 3.306(3) no .
Co1 C27 3.487(3) no .
O1 O2 2.595(4) no .
O1 N4 2.876(5) no .
O1 C3 3.446(5) no .
O1 C4 3.445(4) no .
O1 C27 3.263(5) no .
O1 C34 2.895(6) no .
O1 C35 3.420(5) no .
O1 C37 3.349(5) no .
O2 N3 3.194(4) no .
O2 N4 3.242(4) no .
O2 C1 3.555(5) no .
O2 C25 3.386(5) no .
O2 C33A 2.604(13) no .
O2 C35 3.297(4) no .
O2 C72B 2.760(14) no .
O3 N2 3.273(3) no .
O3 C5 3.118(5) no .
O3 C7A 3.552(16) no .
O3 C12 2.949(4) no .
O3 C38 3.410(4) no .
O3 C39 3.516(4) no .
O3 C43 3.143(4) no .
O3 C48 3.362(5) no .
O3 C74B 3.276(17) no .
N1 C12 2.928(4) no .
N1 C37 3.347(5) no .
N1 C38 3.285(4) no .
N2 C4 2.852(5) no .
N2 C23 2.907(4) no .
N2 C45 3.496(4) no .
N2 C48 3.101(5) no .
N3 C15 2.982(4) no .
N3 C34 3.008(4) no .
N3 C46 2.990(5) no .
N4 C1 3.020(6) no .
N4 C26 2.838(4) no .
N4 C46 2.993(5) no .
N5 C1 3.529(5) no .
N5 C4 2.980(5) no .
N5 C5 3.254(5) no .
N5 C12 3.315(4) no .
N5 C48 3.199(5) no .
N6 C15 3.122(4) no .
N6 C16 3.181(4) no .
N6 C23 2.963(4) no .
N6 C26 3.390(4) no .
N6 C37 3.425(4) no .
N6 C38 3.364(4) no .
N6 C45 3.467(4) no .
N7 C56A 3.177(8) no .
N7 C62B 3.246(9) no .
C1 C5 3.543(5) no .
C1 C34 3.530(6) no .
C1 C37 3.384(6) no .
C2 C5 3.553(5) no .
C3 C6A 2.983(19) no .
C3 C11A 3.150(15) no .
C3 C73B 3.025(19) no .
C3 C78B 3.220(16) no .
C4 C7A 3.595(17) no .
C4 C11A 3.089(15) no .
C4 C45 3.485(6) no .
C4 C78B 3.160(16) no .
C5 C15 3.552(5) no .
C5 C45 3.338(5) no .
C6A C9A 2.786(18) no .
C6A C13 2.978(17) no .
C7A C10A 2.792(18) no .
C7A C12 3.150(14) no .
C7A C13 3.291(14) no .
C8A C11A 2.793(16) no .
C11A C12 3.506(16) no .
C12 C16 3.501(5) no .
C12 C45 3.435(4) no .
C12 C74B 3.059(14) no .
C12 C78B 3.525(17) no .
C13 C16 3.581(5) no .
C13 C73B 2.976(17) no .
C13 C74B 3.204(14) no .
C14 C17 2.958(5) no .
C14 C18 3.090(6) no .
C15 C18 2.989(6) no .
C15 C22 3.567(4) no .
C15 C48 3.151(5) no .
C16 C26 3.577(5) no .
C16 C48 3.423(4) no .
C17 C20 2.788(5) no .
C17 C24 3.015(5) no .
C18 C21 2.766(5) no .
C18 C63B 3.499(10) no .
C19 C22 2.765(6) no .
C22 C23 3.118(4) no .
C22 C24 3.151(5) no .
C23 C46 3.265(5) no .
C25 C28A 2.874(13) no .
C25 C29A 3.197(11) no .
C25 C67B 2.851(14) no .
C25 C68B 3.390(11) no .
C25 C72B 3.459(15) no .
C26 C29A 3.118(11) no .
C26 C33A 3.492(14) no .
C26 C46 3.240(5) no .
C26 C68B 3.190(12) no .
C26 C72B 3.396(14) no .
C28A C31A 2.796(14) no .
C28A C35 3.107(9) no .
C29A C32A 2.789(15) no .
C29A C34 3.080(11) no .
C29A C35 3.444(10) no .
C30A C33A 2.792(19) no .
C34 C38 3.452(4) no .
C34 C46 3.492(5) no .
C34 C68B 2.894(11) no .
C35 C67B 3.056(9) no .
C35 C68B 3.172(10) no .
C36 C39 3.445(5) no .
C37 C40 3.348(4) no .
C37 C45 3.520(5) no .
C39 C42 2.755(4) no .
C40 C43 2.842(5) no .
C41 C44 2.751(4) no .
C45 C48 3.453(5) no .
C46 C50 3.143(6) no .
C46 C54 3.002(6) no .
C47 C50 3.530(5) no .
C47 C63B 3.230(8) no .
C47 C65B 3.181(8) no .
C48 C56A 3.576(9) no .
C48 C60A 2.917(9) no .
C48 C65B 3.336(9) no .
C48 C66B 3.005(9) no .
C49 C52 2.927(5) no .
C49 C55A 3.186(7) no .
C49 C56A 3.416(7) no .
C49 C61B 3.128(7) no .
C49 C62B 3.374(7) no .
C50 C53 2.932(5) no .
C51 C54 2.940(5) no .
C55A C58A 2.950(8) no .
C56A C59A 2.957(8) no .
C57A C60A 2.955(11) no .
C61B C64B 2.947(7) no .
C62B C65B 2.959(12) no .
C63B C66B 2.964(8) no .
C67B C70B 2.796(15) no .
C68B C71B 2.789(14) no .
C69B C72B 2.790(18) no .
C73B C76B 2.788(18) no .
C74B C77B 2.79(2) no .
C75B C78B 2.791(18) no .
Cl1B Cl14 2.948(12) no 2_677
Cl2B Cl18 3.575(12) no .
Cl3B C13 3.513(10) no 2_667
Cl3B C20 3.562(10) no 1_545
Cl4A N7 3.505(3) no .
Cl4A C39 3.586(5) no .
Cl4A C44 3.556(5) no .
Cl4A C47 3.278(4) no .
Cl4A C48 3.371(4) no .
Cl5A Cl5A 3.522(3) no 2_866
Cl8B C70B 3.586(11) no 1_645
Cl8B C71B 3.234(12) no 1_645
Cl11 O3 3.575(4) no 1_465
Cl13 C64B 3.025(12) no 2_677
Cl13 C65B 2.875(10) no 2_677
Cl14 Cl1B 2.948(12) no 2_677
Cl15 Cl16 3.456(8) no .
Cl16 Cl15 3.456(8) no .
Cl17 C1 3.482(4) no .
Cl17 C81B 3.506(9) no 1_455
Cl18 Cl2B 3.575(12) no .
Cl18 N2 3.498(4) no .
Cl18 C12 3.402(4) no .
O1 C40 3.259(4) no 2_766
O1 C41 3.555(5) no 2_766
O3 Cl11 3.575(4) no 1_645
O3 C82 3.021(5) no 1_645
O3 C83 3.101(7) no 1_645
N1 C84 3.327(4) no .
N2 Cl18 3.498(4) no .
N3 C84 3.366(6) no .
N7 Cl4A 3.505(3) no .
C1 Cl17 3.482(4) no .
C7A C51 3.456(16) no 1_545
C12 Cl18 3.402(4) no .
C13 Cl3B 3.513(10) no 2_667
C20 Cl3B 3.562(10) no 1_565
C31A C54 3.488(10) no 2_776
C32A C53 3.564(10) no 2_776
C35 C40 3.387(6) no 2_766
C39 Cl4A 3.586(5) no .
C39 C80A 3.544(6) no .
C40 O1 3.259(4) no 2_766
C40 C35 3.387(6) no 2_766
C41 O1 3.555(5) no 2_766
C43 C52 3.582(7) no 1_545
C44 Cl4A 3.556(5) no .
C44 C80A 3.586(6) no .
C47 Cl4A 3.278(4) no .
C48 Cl4A 3.371(4) no .
C51 C7A 3.456(16) no 1_565
C51 C74B 3.437(17) no 1_565
C52 C43 3.582(7) no 1_565
C53 C32A 3.564(10) no 2_776
C54 C31A 3.488(10) no 2_776
C54 C70B 3.522(12) no 2_776
C64B Cl13 3.025(12) no 2_677
C65B Cl13 2.875(10) no 2_677
C70B Cl8B 3.586(11) no 1_465
C70B C54 3.522(12) no 2_776
C71B Cl8B 3.234(12) no 1_465
C74B C51 3.437(17) no 1_545
C80A C39 3.544(6) no .
C80A C44 3.586(6) no .
C81B Cl17 3.506(9) no 1_655
C82 O3 3.021(5) no 1_465
C83 O3 3.101(7) no 1_465
C84 N1 3.327(4) no .
C84 N3 3.366(6) no .
Co1 H46 3.0988 no .
Co1 H48 3.2136 no .
O1 H2A 1.7645 no .
O1 H2 2.7360 no .
O2 H33 2.2216 no .
O2 H35 3.4924 no .
O2 H72 2.4049 no .
O3 H7 2.7729 no .
O3 H43 3.0190 no .
O3 H48 2.7074 no .
O3 H74 2.4620 no .
N1 H2A 3.2866 no .
N1 H2 3.2358 no .
N1 H3 3.2497 no .
N2 H13 3.1756 no .
N2 H14 3.1983 no .
N2 H48 2.8472 no .
N3 H2A 3.2187 no .
N3 H24 3.2102 no .
N3 H25 3.1829 no .
N3 H46 2.8562 no .
N4 H2A 2.9495 no .
N4 H35 3.1522 no .
N4 H36 3.2027 no .
N4 H46 2.6790 no .
N4 H68 3.4330 no .
N5 H48 3.1703 no .
N7 H48 3.1060 no .
N7 H50A 2.6576 no .
N7 H50B 2.6794 no .
N7 H54A 2.6673 no .
N7 H54B 2.6807 no .
N7 H55 2.7904 no .
N7 H56A 3.4588 no .
N7 H56B 2.9026 no .
N7 H61 2.6572 no .
N7 H62B 2.9347 no .
C1 H2A 2.7449 no .
C1 H3 3.1903 no .
C3 H11 2.8860 no .
C3 H78 2.9172 no .
C4 H2 3.1801 no .
C4 H11 2.9159 no .
C4 H78 2.9951 no .
C5 H3 2.8301 no .
C5 H7 2.6659 no .
C5 H11 2.6722 no .
C5 H13 2.9058 no .
C5 H74 2.6578 no .
C5 H78 2.6788 no .
C6A H3 2.8085 no .
C6A H8 3.2736 no .
C6A H10 3.2734 no .
C6A H13 2.8113 no .
C7A H9 3.2727 no .
C7A H11 3.2765 no .
C7A H13 2.8652 no .
C8A H10 3.2760 no .
C9A H7 3.2735 no .
C9A H11 3.2740 no .
C10A H8 3.2760 no .
C11A H3 2.7890 no .
C11A H7 3.2764 no .
C11A H9 3.2731 no .
C11A H13 3.5869 no .
C12 H7 3.0568 no .
C12 H14 3.1692 no .
C12 H48 3.4515 no .
C12 H74 2.9325 no .
C13 H7 3.2187 no .
C13 H74 3.1095 no .
C14 H18 2.8949 no .
C14 H48 3.4880 no .
C15 H13 3.1702 no .
C15 H18 2.8222 no .
C15 H48 2.9109 no .
C16 H14 2.8854 no .
C16 H18 2.6444 no .
C16 H22 2.6876 no .
C16 H24 2.8470 no .
C16 H48 3.5311 no .
C17 H14 2.8064 no .
C17 H19 3.2687 no .
C17 H21 3.2753 no .
C17 H24 2.8372 no .
C17 H63A 3.5882 no .
C18 H14 2.6657 no .
C18 H20 3.2572 no .
C18 H22 3.2580 no .
C18 H56A 3.0858 no .
C18 H63A 2.6126 no .
C18 H64A 3.5083 no .
C18 H65B 3.4670 no .
C19 H14 3.4893 no .
C19 H21 3.2393 no .
C19 H56A 3.5858 no .
C19 H63A 3.1026 no .
C19 H64A 3.5357 no .
C20 H18 3.2545 no .
C20 H22 3.2505 no .
C21 H19 3.2386 no .
C22 H18 3.2586 no .
C22 H20 3.2539 no .
C22 H24 2.6943 no .
C23 H22 2.9334 no .
C23 H25 3.1668 no .
C23 H46 3.3451 no .
C24 H22 2.8246 no .
C24 H46 3.5603 no .
C25 H29 3.2147 no .
C25 H46 3.2161 no .
C25 H50B 3.5316 no .
C25 H68 3.5701 no .
C26 H2A 2.7605 no .
C26 H24 3.1586 no .
C26 H29 3.0402 no .
C26 H46 2.7106 no .
C26 H68 3.1992 no .
C26 H72 3.5416 no .
C27 H25 2.8634 no .
C27 H29 2.6824 no .
C27 H33 2.6670 no .
C27 H35 2.9712 no .
C27 H46 3.1509 no .
C27 H68 2.6827 no .
C27 H72 2.6742 no .
C28A H2A 3.0415 no .
C28A H25 2.6406 no .
C28A H30 3.2785 no .
C28A H32 3.2770 no .
C28A H35 2.9822 no .
C29A H25 2.8614 no .
C29A H31 3.2743 no .
C29A H33 3.2724 no .
C29A H35 3.2858 no .
C29A H46 3.2200 no .
C29A H54A 3.4257 no .
C30A H25 3.5546 no .
C30A H32 3.2749 no .
C30A H52A 3.4885 no .
C31A H29 3.2733 no .
C31A H33 3.2748 no .
C32A H30 3.2754 no .
C33A H2A 3.3882 no .
C33A H25 3.1953 no .
C33A H29 3.2720 no .
C33A H31 3.2754 no .
C34 H2A 2.3590 no .
C34 H29 2.8890 no .
C34 H36 3.1829 no .
C34 H46 2.8318 no .
C34 H68 2.6114 no .
C35 H2A 3.2135 no .
C35 H29 3.3020 no .
C35 H68 2.8698 no .
C36 H40 3.1716 no .
C37 H35 3.1533 no .
C37 H40 3.2267 no .
C37 H46 3.4911 no .
C38 H36 3.0353 no .
C38 H40 2.8939 no .
C39 H36 3.4616 no .
C39 H41 3.2292 no .
C39 H43 3.2904 no .
C40 H36 3.3164 no .
C40 H42 3.2791 no .
C41 H43 3.2886 no .
C42 H40 3.2888 no .
C43 H41 3.2778 no .
C44 H40 3.2869 no .
C44 H42 3.2436 no .
C45 H7 3.5911 no .
C45 H43 2.8782 no .
C45 H48 3.1026 no .
C45 H74 3.3368 no .
C46 H29 3.3318 no .
C46 H48 3.0625 no .
C46 H49 3.2664 no .
C46 H50A 3.4153 no .
C46 H50B 2.9041 no .
C46 H54A 2.7237 no .
C46 H54B 3.2248 no .
C46 H68 3.2721 no .
C47 H46 3.1143 no .
C47 H49 2.6743 no .
C47 H50A 3.3917 no .
C47 H56A 2.7387 no .
C47 H56B 2.7048 no .
C47 H60A 2.6512 no .
C47 H60B 2.7030 no .
C47 H62A 3.3905 no .
C47 H62B 2.7138 no .
C47 H63A 2.9671 no .
C47 H65B 2.9195 no .
C47 H66A 3.3332 no .
C47 H66B 2.5992 no .
C48 H18 3.5312 no .
C48 H46 3.0665 no .
C48 H55 3.2313 no .
C48 H56A 3.4896 no .
C48 H60A 2.8410 no .
C48 H60B 2.7984 no .
C48 H61 3.1698 no .
C48 H63A 3.5391 no .
C48 H65B 2.7409 no .
C48 H66B 2.7534 no .
C49 H46 2.7338 no .
C49 H51A 3.3570 no .
C49 H51B 2.7155 no .
C49 H52A 3.2788 no .
C49 H53A 2.7530 no .
C49 H53B 3.3597 no .
C49 H55 3.0811 no .
C49 H56B 2.7680 no .
C49 H61 2.9538 no .
C49 H62B 2.7191 no .
C50 H46 3.1629 no .
C50 H52A 2.7173 no .
C50 H52B 3.3552 no .
C50 H53A 3.3034 no .
C50 H54A 2.7524 no .
C50 H54B 3.3645 no .
C50 H56B 2.8465 no .
C50 H62B 2.9743 no .
C51 H49 2.6795 no .
C51 H53A 2.7309 no .
C51 H53B 3.3486 no .
C51 H54A 3.3176 no .
C52 H49 3.2363 no .
C52 H50A 3.3548 no .
C52 H50B 2.7169 no .
C52 H54A 2.7660 no .
C52 H54B 3.3642 no .
C52 H69 3.5343 no .
C53 H49 2.7062 no .
C53 H50B 3.2692 no .
C53 H51A 3.3501 no .
C53 H51B 2.7211 no .
C54 H29 3.4621 no .
C54 H46 2.8919 no .
C54 H50A 3.3655 no .
C54 H50B 2.7380 no .
C54 H51B 3.2747 no .
C54 H52A 2.7513 no .
C54 H52B 3.3678 no .
C54 H68 3.3728 no .
C55A H48 2.8785 no .
C55A H49 2.7754 no .
C55A H57A 2.7296 no .
C55A H57B 3.3709 no .
C55A H58A 3.3262 no .
C55A H59A 3.3730 no .
C55A H59B 2.7384 no .
C56A H18 3.4566 no .
C56A H49 2.9483 no .
C56A H50A 3.0643 no .
C56A H58A 2.7612 no .
C56A H58B 3.3789 no .
C56A H59B 3.3226 no .
C56A H60A 3.3725 no .
C56A H60B 2.7173 no .
C57A H55 2.6773 no .
C57A H59A 3.3840 no .
C57A H59B 2.7735 no .
C57A H60B 3.2902 no .
C58A H55 3.2237 no .
C58A H56A 2.7476 no .
C58A H56B 3.3816 no .
C58A H60A 3.3814 no .
C58A H60B 2.7524 no .
C59A H55 2.6836 no .
C59A H56A 3.2867 no .
C59A H57A 2.7710 no .
C59A H57B 3.3843 no .
C60A H48 2.6915 no .
C60A H56A 2.7158 no .
C60A H56B 3.3728 no .
C60A H57A 3.3134 no .
C60A H58A 2.7647 no .
C60A H58B 3.3789 no .
C61B H48 2.9250 no .
C61B H49 2.6913 no .
C61B H63A 2.7527 no .
C61B H63B 3.3765 no .
C61B H64B 3.2899 no .
C61B H65A 3.3765 no .
C61B H65B 2.7607 no .
C62B H49 2.7553 no .
C62B H50A 3.3244 no .
C62B H64A 3.3734 no .
C62B H64B 2.7413 no .
C62B H65B 3.3133 no .
C62B H66A 2.7799 no .
C62B H66B 3.3865 no .
C63B H18 2.9054 no .
C63B H19 3.4811 no .
C63B H61 3.3422 no .
C63B H65A 3.3789 no .
C63B H65B 2.7527 no .
C63B H66A 3.3320 no .
C64B H18 3.1155 no .
C64B H62A 2.7478 no .
C64B H62B 3.3736 no .
C64B H66A 2.7640 no .
C64B H66B 3.3786 no .
C65B H18 3.2292 no .
C65B H48 2.8948 no .
C65B H61 3.3424 no .
C65B H62A 3.3157 no .
C65B H63A 2.7505 no .
C65B H63B 3.3797 no .
C66B H48 2.8248 no .
C66B H62A 2.7751 no .
C66B H62B 3.3869 no .
C66B H63A 3.3093 no .
C66B H64A 3.3789 no .
C66B H64B 2.7527 no .
C67B H2A 3.1024 no .
C67B H25 2.6308 no .
C67B H35 2.9468 no .
C67B H46 3.5205 no .
C67B H69 3.2790 no .
C67B H71 3.2779 no .
C68B H25 3.1330 no .
C68B H35 3.0220 no .
C68B H46 3.0729 no .
C68B H54A 3.2071 no .
C68B H70 3.2744 no .
C68B H72 3.2705 no .
C69B H52A 3.2628 no .
C69B H71 3.2742 no .
C70B H68 3.2737 no .
C70B H72 3.2747 no .
C71B H25 3.5946 no .
C71B H69 3.2744 no .
C72B H2A 3.5577 no .
C72B H25 2.9522 no .
C72B H68 3.2704 no .
C72B H70 3.2754 no .
C73B H3 2.8487 no .
C73B H13 2.8063 no .
C73B H75 3.2732 no .
C73B H77 3.2754 no .
C74B H13 2.8079 no .
C74B H76 3.2741 no .
C74B H78 3.2754 no .
C75B H13 3.5725 no .
C75B H77 3.2758 no .
C76B H74 3.2752 no .
C76B H78 3.2728 no .
C77B H75 3.2752 no .
C78B H3 2.8095 no .
C78B H13 3.5426 no .
C78B H74 3.2760 no .
C78B H76 3.2722 no .
H2A H33 2.9720 no .
H2A H35 3.5474 no .
H2A H72 3.2020 no .
H2 H3 2.4389 no .
H3 H11 2.6678 no .
H3 H78 2.5986 no .
H7 H8 2.3472 no .
H7 H13 2.8948 no .
H8 H9 2.3445 no .
H9 H10 2.3444 no .
H10 H11 2.3471 no .
H13 H14 2.4903 no .
H13 H74 2.8504 no .
H14 H18 2.5792 no .
H18 H19 2.3359 no .
H18 H48 3.3746 no .
H18 H56A 2.5314 no .
H18 H60B 2.9396 no .
H18 H63A 2.0739 no .
H18 H63B 3.4267 no .
H18 H64A 2.8500 no .
H18 H65B 2.5184 no .
H19 H20 2.3251 no .
H19 H56A 3.4732 no .
H19 H63A 3.0081 no .
H19 H63B 3.3568 no .
H19 H64A 2.9085 no .
H20 H21 2.3178 no .
H21 H22 2.3386 no .
H22 H24 2.4357 no .
H24 H25 2.4902 no .
H25 H29 3.0897 no .
H25 H33 3.5992 no .
H25 H50B 3.5811 no .
H25 H68 3.5284 no .
H25 H72 3.2610 no .
H29 H30 2.3448 no .
H29 H35 3.3406 no .
H29 H46 2.4020 no .
H29 H50B 3.0323 no .
H29 H52A 3.3074 no .
H29 H54A 2.5198 no .
H30 H31 2.3471 no .
H30 H52A 2.7469 no .
H31 H32 2.3457 no .
H32 H33 2.3448 no .
H35 H36 2.4919 no .
H35 H68 2.9268 no .
H36 H40 2.6260 no .
H40 H41 2.3568 no .
H41 H42 2.3144 no .
H42 H43 2.3685 no .
H46 H50B 2.6762 no .
H46 H54A 2.3207 no .
H46 H54B 3.2528 no .
H46 H68 2.3425 no .
H48 H55 3.5913 no .
H48 H60A 2.5042 no .
H48 H60B 2.3874 no .
H48 H61 3.5737 no .
H48 H65A 3.4465 no .
H48 H65B 2.2005 no .
H48 H66B 2.4529 no .
H49 H50A 2.3600 no .
H49 H50B 2.8692 no .
H49 H51A 3.5831 no .
H49 H51B 2.5133 no .
H49 H53A 2.5740 no .
H49 H54A 2.8652 no .
H49 H54B 2.3444 no .
H49 H55 2.4503 no .
H49 H56B 2.3099 no .
H49 H61 2.3611 no .
H49 H62A 3.1826 no .
H49 H62B 2.1178 no .
H50A H51A 2.3857 no .
H50A H51B 2.3722 no .
H50A H56A 3.2163 no .
H50A H56B 2.2030 no .
H50A H62B 2.4479 no .
H50A H63A 3.4629 no .
H50B H51A 2.3727 no .
H50B H51B 2.8784 no .
H50B H52A 2.5604 no .
H50B H54A 2.6075 no .
H50B H68 3.3467 no .
H51A H52A 2.3563 no .
H51A H52B 2.3753 no .
H51B H52A 2.8684 no .
H51B H52B 2.3580 no .
H51B H53A 2.5821 no .
H51B H56B 3.3321 no .
H51B H62B 3.2856 no .
H52A H53A 2.8608 no .
H52A H53B 2.3394 no .
H52A H54A 2.6331 no .
H52A H68 3.5381 no .
H52A H69 2.6014 no .
H52B H53A 2.3381 no .
H52B H53B 2.3742 no .
H53A H54A 2.8746 no .
H53A H54B 2.3486 no .
H53B H54A 2.3506 no .
H53B H54B 2.4006 no .
H54A H68 2.3920 no .
H54A H69 3.3073 no .
H54B H61 3.5289 no .
H55 H56A 2.8821 no .
H55 H56B 2.3906 no .
H55 H57A 2.5132 no .
H55 H57B 3.5875 no .
H55 H59A 3.5946 no .
H55 H59B 2.5262 no .
H55 H60A 2.3884 no .
H55 H60B 2.8814 no .
H56A H57A 2.8843 no .
H56A H57B 2.3784 no .
H56A H58A 2.6133 no .
H56A H60B 2.5437 no .
H56B H57A 2.3762 no .
H56B H57B 2.3953 no .
H57A H58A 2.8786 no .
H57A H58B 2.3597 no .
H57A H59B 2.6448 no .
H57B H58A 2.3586 no .
H57B H58B 2.3987 no .
H58A H59A 2.3565 no .
H58A H59B 2.8783 no .
H58A H60B 2.6218 no .
H58B H59A 2.4005 no .
H58B H59B 2.3577 no .
H59A H60A 2.3966 no .
H59A H60B 2.3731 no .
H59B H60A 2.3715 no .
H59B H60B 2.8829 no .
H61 H62A 2.2604 no .
H61 H62B 2.3872 no .
H61 H66A 2.2578 no .
H61 H66B 2.3913 no .
H62A H63A 2.8792 no .
H62A H63B 2.3640 no .
H62A H64B 2.5993 no .
H62A H66A 2.6520 no .
H62B H63A 2.3647 no .
H62B H63B 2.3956 no .
H63A H64A 2.3697 no .
H63A H64B 2.8800 no .
H63A H65B 2.6070 no .
H63B H64A 2.3912 no .
H63B H64B 2.3687 no .
H64A H65A 2.3914 no .
H64A H65B 2.3659 no .
H64B H65A 2.3658 no .
H64B H65B 2.8790 no .
H64B H66A 2.6218 no .
H65A H66A 2.3587 no .
H65A H66B 2.4001 no .
H65B H66A 2.8784 no .
H65B H66B 2.3583 no .
H68 H69 2.3449 no .
H69 H70 2.3483 no .
H70 H71 2.3476 no .
H71 H72 2.3449 no .
H74 H75 2.3470 no .
H75 H76 2.3444 no .
H76 H77 2.3459 no .
H77 H78 2.3468 no .
Co1 H84 3.0874 no .
Cl1B H13 2.9889 no .
Cl1B H21 3.1273 no 2_677
Cl1B H65A 3.3468 no 2_767
Cl1B H66A 3.2399 no 2_767
Cl1B H77 3.3276 no 2_667
Cl2B H13 3.5601 no .
Cl2B H20 3.3487 no 2_677
Cl2B H64B 3.5775 no 1_455
Cl2B H66A 2.9581 no 1_455
Cl3B H13 3.0426 no 2_667
Cl3B H20 2.9916 no 1_545
Cl4A H54B 3.3863 no .
Cl4A H60A 3.5903 no .
Cl5A H2 3.2257 no 1_655
Cl5A H31 2.8725 no 2_776
Cl6A H3 3.2538 no 1_655
Cl6A H11 3.0211 no 1_655
Cl6A H25 3.0155 no 1_645
Cl7B H54B 2.9822 no .
Cl7B H61 3.5384 no .
Cl7B H70 3.4598 no 2_776
Cl8B H2 3.2847 no 1_655
Cl8B H25 3.3088 no 1_645
Cl8B H71 3.1324 no 1_645
Cl9B H66B 2.9147 no .
Cl9B H78 3.1529 no 1_655
Cl10 H7 3.2662 no 1_465
Cl10 H19 3.2405 no 2_677
Cl10 H22 3.4238 no .
Cl10 H43 3.3338 no 1_465
Cl10 H57A 3.4993 no 1_455
Cl10 H57B 3.4727 no 1_455
Cl11 H10 3.2292 no 1_565
Cl11 H21 3.2724 no .
Cl11 H22 3.1855 no .
Cl11 H43 3.1771 no 1_465
Cl11 H60A 3.2838 no 1_465
Cl12 H14 3.1107 no 2_677
Cl12 H21 3.2968 no .
Cl13 H64A 2.4004 no 2_677
Cl13 H64B 3.4461 no 2_677
Cl13 H65A 2.4070 no 2_677
Cl13 H65B 2.8403 no 2_677
Cl13 H74 3.3392 no 1_465
Cl13 H75 3.4165 no 1_465
Cl14 H21 2.9005 no .
Cl14 H65A 2.9255 no 1_465
Cl14 H66B 3.1373 no 1_465
Cl15 H19 3.3148 no 2_677
Cl15 H22 3.2395 no .
Cl15 H43 3.1796 no 1_465
Cl15 H64A 3.5927 no 2_677
Cl15 H74 3.2717 no 1_465
Cl15 H75 3.4028 no 1_465
Cl16 H22 3.5679 no .
Cl16 H42 3.3815 no 1_465
Cl16 H43 3.2240 no 1_465
Cl16 H49 3.4222 no 1_455
Cl16 H53A 3.2509 no 1_455
Cl17 H32 3.5641 no 2_676
Cl17 H49 3.3418 no 1_455
Cl17 H53A 3.3049 no 1_455
Cl17 H54B 3.0369 no 1_455
Cl17 H55 3.4263 no 1_455
Cl17 H61 3.1094 no 1_455
Cl17 H81 2.6844 no 1_455
Cl18 H11 3.4738 no .
Cl18 H20 3.5510 no 2_677
Cl18 H55 3.3000 no 1_455
Cl18 H57A 3.2595 no 1_455
Cl18 H59B 3.1057 no 1_455
Cl18 H61 3.2916 no 1_455
Cl18 H62A 3.3147 no 1_455
Cl18 H66A 3.5143 no 1_455
O1 H32 3.2921 no 2_676
O1 H40 2.4936 no 2_766
O1 H41 3.0737 no 2_766
O1 H84 3.4574 no .
O2 H32 3.5239 no 2_676
O2 H33 3.4321 no 2_676
O2 H41 2.9027 no 2_766
O2 H42 3.2328 no 1_465
O2 H84 3.4939 no .
O3 H82 2.1215 no 1_645
O3 H83 2.1452 no 1_645
N1 H84 2.5733 no .
N2 H84 3.0074 no .
N3 H84 2.4581 no .
C1 H40 3.3240 no 2_766
C1 H84 3.1762 no .
C2 H36 3.3068 no 2_766
C2 H81 3.2126 no 1_455
C3 H51A 2.8845 no 1_545
C3 H81 3.3087 no 1_455
C4 H51A 3.2240 no 1_545
C4 H84 3.3758 no .
C5 H51A 3.2030 no 1_545
C6A H51A 2.9217 no 1_545
C7A H50A 3.1165 no 1_545
C7A H51A 2.8749 no 1_545
C7A H51B 3.3788 no 1_545
C8A H50A 2.7741 no 1_545
C8A H51A 3.5901 no 1_545
C8A H56A 3.5834 no 1_545
C8A H56B 3.2121 no 1_545
C8A H58A 3.3229 no 2_767
C8A H58B 3.0099 no 2_767
C9A H24 3.3945 no 1_545
C9A H50A 3.1056 no 1_545
C9A H58B 3.1142 no 2_767
C10A H24 2.9953 no 1_545
C14 H20 3.2823 no 2_677
C14 H21 3.3239 no 2_677
C15 H84 3.4717 no .
C16 H84 3.4892 no .
C17 H9 3.0920 no 1_565
C17 H76 3.4165 no 1_565
C18 H9 2.8854 no 1_565
C18 H76 2.9750 no 1_565
C19 H9 2.7706 no 1_565
C19 H21 3.5941 no 2_677
C19 H57A 3.5189 no 2_777
C19 H57B 3.4554 no 2_777
C19 H58B 3.1935 no 2_777
C19 H76 2.8404 no 1_565
C20 H9 2.8536 no 1_565
C20 H14 3.3184 no 2_677
C20 H58B 3.4114 no 2_777
C20 H76 3.1577 no 1_565
C21 H9 3.0458 no 1_565
C21 H10 3.3823 no 1_565
C21 H14 3.1070 no 2_677
C21 H76 3.5607 no 1_565
C21 H77 3.2300 no 1_565
C22 H9 3.1643 no 1_565
C22 H10 3.3783 no 1_565
C22 H20 3.5614 no 2_677
C22 H77 3.2194 no 1_565
C23 H84 3.0336 no .
C24 H10 3.4705 no 1_565
C24 H77 3.4080 no 1_565
C25 H42 3.4099 no 1_465
C26 H84 3.2078 no .
C28A H53B 3.0106 no 2_776
C29A H53B 3.1480 no 2_776
C30A H53B 3.1350 no 2_776
C30A H54A 3.3752 no 2_776
C31A H53B 2.9829 no 2_776
C31A H54A 3.3949 no 2_776
C31A H54B 2.9749 no 2_776
C32A H41 3.1093 no 1_465
C32A H53B 2.8289 no 2_776
C32A H54B 3.3778 no 2_776
C33A H41 2.9630 no 1_465
C33A H42 3.3235 no 1_465
C33A H53B 2.8432 no 2_776
C35 H30 3.5591 no 2_776
C35 H40 3.1288 no 2_766
C35 H52A 3.3079 no 2_776
C35 H52B 3.2384 no 2_776
C35 H53B 3.4536 no 2_776
C35 H69 3.3567 no 2_776
C36 H40 3.1859 no 2_766
C39 H52B 3.0339 no 1_545
C39 H80 2.7463 no .
C40 H35 3.2438 no 2_766
C40 H52B 3.1508 no 1_545
C40 H80 2.7072 no .
C41 H2A 3.5117 no 2_766
C41 H32 3.4094 no 1_645
C41 H33 3.1361 no 1_645
C41 H35 3.3553 no 2_766
C41 H52B 3.0637 no 1_545
C41 H71 3.5486 no 1_645
C41 H72 2.9824 no 1_645
C41 H80 2.7269 no .
C42 H33 3.3510 no 1_645
C42 H52B 2.9425 no 1_545
C42 H53A 3.1660 no 1_545
C42 H72 3.1684 no 1_645
C42 H80 2.7928 no .
C43 H51B 3.1124 no 1_545
C43 H52B 2.8666 no 1_545
C43 H53A 3.4946 no 1_545
C43 H80 2.8661 no .
C44 H51B 3.4518 no 1_545
C44 H52B 2.8771 no 1_545
C44 H80 2.8394 no .
C45 H51A 3.5790 no 1_545
C45 H82 3.2292 no 1_645
C45 H83 3.2874 no 1_645
C51 H3 3.2672 no 1_565
C51 H7 3.4107 no 1_565
C51 H74 3.5212 no 1_565
C52 H35 2.7556 no 2_776
C53 H35 3.1316 no 2_776
C54 H31 3.4942 no 2_776
C54 H70 3.5853 no 2_776
C56A H8 3.1497 no 1_565
C57A H8 3.4925 no 1_565
C57A H19 2.9962 no 2_777
C58A H8 3.0545 no 2_767
C58A H19 3.4006 no 2_777
C58A H57B 3.4585 no 2_777
C62B H75 3.5416 no 1_565
C63B H63B 3.3144 no 2_777
C63B H75 3.3107 no 1_565
C63B H76 3.2697 no 1_565
C64B H63B 3.3413 no 2_777
C64B H75 3.1397 no 2_767
C67B H53B 3.0273 no 2_776
C68B H53B 3.0572 no 2_776
C68B H69 3.2344 no 2_776
C69B H53B 3.0841 no 2_776
C69B H54A 3.2124 no 2_776
C69B H68 3.4426 no 2_776
C69B H69 3.4174 no 2_776
C70B H2 3.5796 no 1_565
C70B H53B 3.0772 no 2_776
C70B H54A 3.2983 no 2_776
C70B H54B 3.0833 no 2_776
C71B H41 3.3946 no 1_465
C71B H53B 2.9765 no 2_776
C71B H54B 3.4293 no 2_776
C72B H41 3.0768 no 1_465
C72B H42 3.3450 no 1_465
C72B H53B 2.9412 no 2_776
C73B H51A 2.8006 no 1_545
C74B H50A 3.2319 no 1_545
C74B H51A 2.8730 no 1_545
C74B H51B 3.2835 no 1_545
C74B H83 3.2476 no 1_645
C75B H50A 2.8532 no 1_545
C75B H51A 3.5488 no 1_545
C75B H62B 3.4176 no 1_545
C75B H63B 3.3553 no 1_545
C75B H64A 3.4591 no 2_767
C75B H64B 3.2267 no 2_767
C76B H50A 2.9013 no 1_545
C76B H63A 3.3662 no 1_545
C76B H63B 3.5172 no 1_545
C76B H64B 3.5662 no 2_767
C77B H24 3.0935 no 1_545
C77B H50A 3.3511 no 1_545
C78B H51A 3.4611 no 1_545
C79B H13 3.0305 no .
C82 H7 3.5083 no 1_465
C82 H43 3.4858 no 1_465
C83 H74 2.9612 no 1_465
C84 H61 3.5826 no 1_455
H2A C41 3.5117 no 2_766
H2A H32 3.1753 no 2_676
H2A H40 3.3891 no 2_766
H2A H41 2.7369 no 2_766
H2A H84 3.1899 no .
H2 Cl5A 3.2257 no 1_455
H2 Cl8B 3.2847 no 1_455
H2 C70B 3.5796 no 1_545
H2 H30 3.4054 no 1_545
H2 H31 3.4338 no 1_545
H2 H36 3.0460 no 2_766
H2 H40 3.5047 no 2_766
H2 H70 3.0993 no 1_545
H2 H81 3.2740 no 1_455
H3 Cl6A 3.2538 no 1_455
H3 C51 3.2672 no 1_545
H3 H50B 3.2327 no 1_545
H3 H51A 2.4575 no 1_545
H3 H52A 3.2712 no 1_545
H3 H81 3.4437 no 1_455
H7 Cl10 3.2662 no 1_645
H7 C51 3.4107 no 1_545
H7 C82 3.5083 no 1_645
H7 H50A 3.4535 no 1_545
H7 H51A 2.9133 no 1_545
H7 H51B 3.0958 no 1_545
H7 H82 2.8729 no 1_645
H8 C56A 3.1497 no 1_545
H8 C57A 3.4925 no 1_545
H8 C58A 3.0545 no 2_767
H8 H50A 2.9240 no 1_545
H8 H56A 2.9753 no 1_545
H8 H56B 2.6631 no 1_545
H8 H57B 2.9009 no 1_545
H8 H58A 2.6050 no 2_767
H8 H58B 2.5997 no 2_767
H9 C17 3.0920 no 1_545
H9 C18 2.8854 no 1_545
H9 C19 2.7706 no 1_545
H9 C20 2.8536 no 1_545
H9 C21 3.0458 no 1_545
H9 C22 3.1643 no 1_545
H9 H18 3.3887 no 1_545
H9 H19 3.2325 no 1_545
H9 H20 3.3464 no 1_545
H9 H24 3.2681 no 1_545
H9 H50A 3.4330 no 1_545
H9 H56A 3.3397 no 1_545
H9 H58B 2.8016 no 2_767
H10 Cl11 3.2292 no 1_545
H10 C21 3.3823 no 1_545
H10 C22 3.3783 no 1_545
H10 C24 3.4705 no 1_545
H10 H21 3.4395 no 1_545
H10 H22 3.4423 no 1_545
H10 H24 2.5357 no 1_545
H11 Cl6A 3.0211 no 1_455
H11 Cl18 3.4738 no .
H13 Cl1B 2.9889 no .
H13 Cl2B 3.5601 no .
H13 Cl3B 3.0426 no 2_667
H13 C79B 3.0305 no .
H14 Cl12 3.1107 no 2_677
H14 C20 3.3184 no 2_677
H14 C21 3.1070 no 2_677
H14 H20 2.8816 no 2_677
H14 H21 2.4516 no 2_677
H18 H9 3.3887 no 1_565
H18 H76 3.3180 no 1_565
H19 Cl10 3.2405 no 2_677
H19 Cl15 3.3148 no 2_677
H19 C57A 2.9962 no 2_777
H19 C58A 3.4006 no 2_777
H19 H9 3.2325 no 1_565
H19 H57A 2.7236 no 2_777
H19 H57B 2.5845 no 2_777
H19 H58B 2.8388 no 2_777
H19 H62A 3.4246 no 2_777
H19 H76 3.1233 no 1_565
H20 Cl2B 3.3487 no 2_677
H20 Cl3B 2.9916 no 1_565
H20 Cl18 3.5510 no 2_677
H20 C14 3.2823 no 2_677
H20 C22 3.5614 no 2_677
H20 H9 3.3464 no 1_565
H20 H14 2.8816 no 2_677
H20 H57A 3.4145 no 2_777
H20 H58B 3.2331 no 2_777
H20 H76 3.5953 no 1_565
H21 Cl1B 3.1273 no 2_677
H21 Cl11 3.2724 no .
H21 Cl12 3.2968 no .
H21 Cl14 2.9005 no .
H21 C14 3.3239 no 2_677
H21 C19 3.5941 no 2_677
H21 H10 3.4395 no 1_565
H21 H14 2.4516 no 2_677
H21 H77 3.4332 no 1_565
H22 Cl10 3.4238 no .
H22 Cl11 3.1855 no .
H22 Cl15 3.2395 no .
H22 Cl16 3.5679 no .
H22 H10 3.4423 no 1_565
H22 H77 3.4260 no 1_565
H24 C9A 3.3945 no 1_565
H24 C10A 2.9953 no 1_565
H24 C77B 3.0935 no 1_565
H24 H9 3.2681 no 1_565
H24 H10 2.5357 no 1_565
H24 H77 2.4970 no 1_565
H25 Cl6A 3.0155 no 1_465
H25 Cl8B 3.3088 no 1_465
H25 H42 3.1833 no 1_465
H30 C35 3.5591 no 2_776
H30 H2 3.4054 no 1_565
H30 H35 3.3313 no 2_776
H30 H54A 3.3849 no 2_776
H31 Cl5A 2.8725 no 2_776
H31 C54 3.4942 no 2_776
H31 H2 3.4338 no 1_565
H31 H53B 3.5253 no 2_776
H31 H54A 3.4240 no 2_776
H31 H54B 2.7982 no 2_776
H32 Cl17 3.5641 no 2_676
H32 O1 3.2921 no 2_676
H32 O2 3.5239 no 2_676
H32 C41 3.4094 no 1_465
H32 H2A 3.1753 no 2_676
H32 H41 2.7116 no 1_465
H32 H53B 3.3004 no 2_776
H32 H54B 3.4783 no 2_776
H33 O2 3.4321 no 2_676
H33 C41 3.1361 no 1_465
H33 C42 3.3510 no 1_465
H33 H33 2.8899 no 2_676
H33 H41 2.4193 no 1_465
H33 H41 3.3050 no 2_766
H33 H42 2.8591 no 1_465
H33 H53B 3.3216 no 2_776
H35 C40 3.2438 no 2_766
H35 C41 3.3553 no 2_766
H35 C52 2.7556 no 2_776
H35 C53 3.1316 no 2_776
H35 H30 3.3313 no 2_776
H35 H40 3.2596 no 2_766
H35 H41 3.4068 no 2_766
H35 H52A 2.4882 no 2_776
H35 H52B 2.3892 no 2_776
H35 H53B 2.5774 no 2_776
H35 H69 3.0658 no 2_776
H36 C2 3.3068 no 2_766
H36 H2 3.0460 no 2_766
H36 H36 3.4395 no 2_766
H36 H40 3.3571 no 2_766
H40 O1 2.4936 no 2_766
H40 C1 3.3240 no 2_766
H40 C35 3.1288 no 2_766
H40 C36 3.1859 no 2_766
H40 H2A 3.3891 no 2_766
H40 H2 3.5047 no 2_766
H40 H35 3.2596 no 2_766
H40 H36 3.3571 no 2_766
H40 H80 3.2483 no .
H41 O1 3.0737 no 2_766
H41 O2 2.9027 no 2_766
H41 C32A 3.1093 no 1_645
H41 C33A 2.9630 no 1_645
H41 C71B 3.3946 no 1_645
H41 C72B 3.0768 no 1_645
H41 H2A 2.7369 no 2_766
H41 H32 2.7116 no 1_645
H41 H33 2.4193 no 1_645
H41 H33 3.3050 no 2_766
H41 H35 3.4068 no 2_766
H41 H71 2.9805 no 1_645
H41 H72 2.3329 no 1_645
H41 H80 3.2967 no .
H42 Cl16 3.3815 no 1_645
H42 O2 3.2328 no 1_645
H42 C25 3.4099 no 1_645
H42 C33A 3.3235 no 1_645
H42 C72B 3.3450 no 1_645
H42 H25 3.1833 no 1_645
H42 H33 2.8591 no 1_645
H42 H52B 3.4707 no 1_545
H42 H53A 3.0064 no 1_545
H42 H72 2.7069 no 1_645
H42 H80 3.3706 no .
H43 Cl10 3.3338 no 1_645
H43 Cl11 3.1771 no 1_645
H43 Cl15 3.1796 no 1_645
H43 Cl16 3.2240 no 1_645
H43 C82 3.4858 no 1_645
H43 H51B 2.9061 no 1_545
H43 H52B 3.3674 no 1_545
H43 H53A 3.5826 no 1_545
H43 H80 3.4684 no .
H43 H82 3.3796 no 1_645
H43 H83 3.4997 no 1_645
H48 H82 3.5132 no 1_645
H49 Cl16 3.4222 no 1_655
H49 Cl17 3.3418 no 1_655
H50A C7A 3.1165 no 1_565
H50A C8A 2.7741 no 1_565
H50A C9A 3.1056 no 1_565
H50A C74B 3.2319 no 1_565
H50A C75B 2.8532 no 1_565
H50A C76B 2.9013 no 1_565
H50A C77B 3.3511 no 1_565
H50A H7 3.4535 no 1_565
H50A H8 2.9240 no 1_565
H50A H9 3.4330 no 1_565
H50A H75 3.1523 no 1_565
H50A H76 3.2010 no 1_565
H50B H3 3.2327 no 1_565
H51A C3 2.8845 no 1_565
H51A C4 3.2240 no 1_565
H51A C5 3.2030 no 1_565
H51A C6A 2.9217 no 1_565
H51A C7A 2.8749 no 1_565
H51A C8A 3.5901 no 1_565
H51A C45 3.5790 no 1_565
H51A C73B 2.8006 no 1_565
H51A C74B 2.8730 no 1_565
H51A C75B 3.5488 no 1_565
H51A C78B 3.4611 no 1_565
H51A H3 2.4575 no 1_565
H51A H7 2.9133 no 1_565
H51A H74 3.0225 no 1_565
H51B C7A 3.3788 no 1_565
H51B C43 3.1124 no 1_565
H51B C44 3.4518 no 1_565
H51B C74B 3.2835 no 1_565
H51B H7 3.0958 no 1_565
H51B H43 2.9061 no 1_565
H51B H74 3.1524 no 1_565
H52A C35 3.3079 no 2_776
H52A H3 3.2712 no 1_565
H52A H35 2.4882 no 2_776
H52B C35 3.2384 no 2_776
H52B C39 3.0339 no 1_565
H52B C40 3.1508 no 1_565
H52B C41 3.0637 no 1_565
H52B C42 2.9425 no 1_565
H52B C43 2.8666 no 1_565
H52B C44 2.8771 no 1_565
H52B H35 2.3892 no 2_776
H52B H42 3.4707 no 1_565
H52B H43 3.3674 no 1_565
H53A Cl16 3.2509 no 1_655
H53A Cl17 3.3049 no 1_655
H53A C42 3.1660 no 1_565
H53A C43 3.4946 no 1_565
H53A H42 3.0064 no 1_565
H53A H43 3.5826 no 1_565
H53B C28A 3.0106 no 2_776
H53B C29A 3.1480 no 2_776
H53B C30A 3.1350 no 2_776
H53B C31A 2.9829 no 2_776
H53B C32A 2.8289 no 2_776
H53B C33A 2.8432 no 2_776
H53B C35 3.4536 no 2_776
H53B C67B 3.0273 no 2_776
H53B C68B 3.0572 no 2_776
H53B C69B 3.0841 no 2_776
H53B C70B 3.0772 no 2_776
H53B C71B 2.9765 no 2_776
H53B C72B 2.9412 no 2_776
H53B H31 3.5253 no 2_776
H53B H32 3.3004 no 2_776
H53B H33 3.3216 no 2_776
H53B H35 2.5774 no 2_776
H53B H68 3.5952 no 2_776
H53B H71 3.4845 no 2_776
H53B H72 3.4236 no 2_776
H54A C30A 3.3752 no 2_776
H54A C31A 3.3949 no 2_776
H54A C69B 3.2124 no 2_776
H54A C70B 3.2983 no 2_776
H54A H30 3.3849 no 2_776
H54A H31 3.4240 no 2_776
H54A H69 3.1599 no 2_776
H54A H70 3.3518 no 2_776
H54B Cl4A 3.3863 no .
H54B Cl7B 2.9822 no .
H54B Cl17 3.0369 no 1_655
H54B C31A 2.9749 no 2_776
H54B C32A 3.3778 no 2_776
H54B C70B 3.0833 no 2_776
H54B C71B 3.4293 no 2_776
H54B H31 2.7982 no 2_776
H54B H32 3.4783 no 2_776
H54B H70 2.9900 no 2_776
H54B H71 3.5307 no 2_776
H55 Cl17 3.4263 no 1_655
H55 Cl18 3.3000 no 1_655
H56A C8A 3.5834 no 1_565
H56A H8 2.9753 no 1_565
H56A H9 3.3397 no 1_565
H56B C8A 3.2121 no 1_565
H56B H8 2.6631 no 1_565
H57A Cl10 3.4993 no 1_655
H57A Cl18 3.2595 no 1_655
H57A C19 3.5189 no 2_777
H57A H19 2.7236 no 2_777
H57A H20 3.4145 no 2_777
H57B Cl10 3.4727 no 1_655
H57B C19 3.4554 no 2_777
H57B C58A 3.4585 no 2_777
H57B H8 2.9009 no 1_565
H57B H19 2.5845 no 2_777
H57B H57B 3.1229 no 2_777
H57B H58A 2.7179 no 2_777
H58A C8A 3.3229 no 2_767
H58A H8 2.6050 no 2_767
H58A H57B 2.7179 no 2_777
H58B C8A 3.0099 no 2_767
H58B C9A 3.1142 no 2_767
H58B C19 3.1935 no 2_777
H58B C20 3.4114 no 2_777
H58B H8 2.5997 no 2_767
H58B H9 2.8016 no 2_767
H58B H19 2.8388 no 2_777
H58B H20 3.2331 no 2_777
H59B Cl18 3.1057 no 1_655
H60A Cl4A 3.5903 no .
H60A Cl11 3.2838 no 1_645
H60A H82 3.5875 no 1_645
H61 Cl7B 3.5384 no .
H61 Cl17 3.1094 no 1_655
H61 Cl18 3.2916 no 1_655
H61 C84 3.5826 no 1_655
H62A Cl18 3.3147 no 1_655
H62A H19 3.4246 no 2_777
H62B C75B 3.4176 no 1_565
H62B H75 2.9771 no 1_565
H63A C76B 3.3662 no 1_565
H63A H75 3.3705 no 1_565
H63A H76 2.6750 no 1_565
H63B C63B 3.3144 no 2_777
H63B C64B 3.3413 no 2_777
H63B C75B 3.3553 no 1_565
H63B C76B 3.5172 no 1_565
H63B H63B 2.5309 no 2_777
H63B H64A 3.0719 no 2_777
H63B H64B 3.1200 no 2_777
H63B H75 2.6612 no 1_565
H63B H76 2.9848 no 1_565
H64A Cl13 2.4004 no 2_677
H64A Cl15 3.5927 no 2_677
H64A C75B 3.4591 no 2_767
H64A H63B 3.0719 no 2_777
H64A H75 2.6540 no 2_767
H64B Cl2B 3.5775 no 1_655
H64B Cl13 3.4461 no 2_677
H64B C75B 3.2267 no 2_767
H64B C76B 3.5662 no 2_767
H64B H63B 3.1200 no 2_777
H64B H75 2.7076 no 2_767
H64B H76 3.3656 no 2_767
H65A Cl1B 3.3468 no 2_767
H65A Cl13 2.4070 no 2_677
H65A Cl14 2.9255 no 1_645
H65B Cl13 2.8403 no 2_677
H66A Cl1B 3.2399 no 2_767
H66A Cl2B 2.9581 no 1_655
H66A Cl18 3.5143 no 1_655
H66B Cl9B 2.9147 no .
H66B Cl14 3.1373 no 1_645
H68 C69B 3.4426 no 2_776
H68 H53B 3.5952 no 2_776
H68 H69 2.7830 no 2_776
H69 C35 3.3567 no 2_776
H69 C68B 3.2344 no 2_776
H69 C69B 3.4174 no 2_776
H69 H35 3.0658 no 2_776
H69 H54A 3.1599 no 2_776
H69 H68 2.7830 no 2_776
H69 H69 3.1307 no 2_776
H70 Cl7B 3.4598 no 2_776
H70 C54 3.5853 no 2_776
H70 H2 3.0993 no 1_565
H70 H54A 3.3518 no 2_776
H70 H54B 2.9900 no 2_776
H71 Cl8B 3.1324 no 1_465
H71 C41 3.5486 no 1_465
H71 H41 2.9805 no 1_465
H71 H53B 3.4845 no 2_776
H71 H54B 3.5307 no 2_776
H72 C41 2.9824 no 1_465
H72 C42 3.1684 no 1_465
H72 H41 2.3329 no 1_465
H72 H42 2.7069 no 1_465
H72 H53B 3.4236 no 2_776
H74 Cl13 3.3392 no 1_645
H74 Cl15 3.2717 no 1_645
H74 C51 3.5212 no 1_545
H74 C83 2.9612 no 1_645
H74 H51A 3.0225 no 1_545
H74 H51B 3.1524 no 1_545
H74 H83 2.3310 no 1_645
H75 Cl13 3.4165 no 1_645
H75 Cl15 3.4028 no 1_645
H75 C62B 3.5416 no 1_545
H75 C63B 3.3107 no 1_545
H75 C64B 3.1397 no 2_767
H75 H50A 3.1523 no 1_545
H75 H62B 2.9771 no 1_545
H75 H63A 3.3705 no 1_545
H75 H63B 2.6612 no 1_545
H75 H64A 2.6540 no 2_767
H75 H64B 2.7076 no 2_767
H76 C17 3.4165 no 1_545
H76 C18 2.9750 no 1_545
H76 C19 2.8404 no 1_545
H76 C20 3.1577 no 1_545
H76 C21 3.5607 no 1_545
H76 C63B 3.2697 no 1_545
H76 H18 3.3180 no 1_545
H76 H19 3.1233 no 1_545
H76 H20 3.5953 no 1_545
H76 H50A 3.2010 no 1_545
H76 H63A 2.6750 no 1_545
H76 H63B 2.9848 no 1_545
H76 H64B 3.3656 no 2_767
H77 Cl1B 3.3276 no 2_667
H77 C21 3.2300 no 1_545
H77 C22 3.2194 no 1_545
H77 C24 3.4080 no 1_545
H77 H21 3.4332 no 1_545
H77 H22 3.4260 no 1_545
H77 H24 2.4970 no 1_545
H78 Cl9B 3.1529 no 1_455
H78 H81 3.3931 no 1_455
H80 C39 2.7463 no .
H80 C40 2.7072 no .
H80 C41 2.7269 no .
H80 C42 2.7928 no .
H80 C43 2.8661 no .
H80 C44 2.8394 no .
H80 H40 3.2483 no .
H80 H41 3.2967 no .
H80 H42 3.3706 no .
H80 H43 3.4684 no .
H81 Cl17 2.6844 no 1_655
H81 C2 3.2126 no 1_655
H81 C3 3.3087 no 1_655
H81 H2 3.2740 no 1_655
H81 H3 3.4437 no 1_655
H81 H78 3.3931 no 1_655
H82 O3 2.1215 no 1_465
H82 C45 3.2292 no 1_465
H82 H7 2.8729 no 1_465
H82 H43 3.3796 no 1_465
H82 H48 3.5132 no 1_465
H82 H60A 3.5875 no 1_465
H83 O3 2.1452 no 1_465
H83 C45 3.2874 no 1_465
H83 C74B 3.2476 no 1_465
H83 H43 3.4997 no 1_465
H83 H74 2.3310 no 1_465
H84 Co1 3.0874 no .
H84 O1 3.4574 no .
H84 O2 3.4939 no .
H84 N1 2.5733 no .
H84 N2 3.0074 no .
H84 N3 2.4581 no .
H84 C1 3.1762 no .
H84 C4 3.3758 no .
H84 C15 3.4717 no .
H84 C16 3.4892 no .
H84 C23 3.0336 no .
H84 C26 3.2078 no .
H84 H2A 3.1899 no .

loop_
_geom_hbond_atom_site_label_D
_geom_hbond_atom_site_label_H
_geom_hbond_atom_site_label_A
_geom_hbond_distance_DA
_geom_hbond_distance_DH
_geom_hbond_distance_HA
_geom_hbond_angle_DHA
_geom_hbond_publ_flag
O2 H2A O1 2.595(4) 0.840 1.764 169.3 no

loop_
_geom_torsion_atom_site_label_1
_geom_torsion_atom_site_label_2
_geom_torsion_atom_site_label_3
_geom_torsion_atom_site_label_4
_geom_torsion
_geom_torsion_publ_flag
_geom_torsion_site_symmetry_1
_geom_torsion_site_symmetry_3
_geom_torsion_site_symmetry_4
N1 Co1 N2 C12 43.1(3) no . . .
N1 Co1 N2 C15 -142.9(2) no . . .
N2 Co1 N1 C1 169.31(18) no . . .
N2 Co1 N1 C4 -44.45(14) no . . .
N1 Co1 N3 C23 121.8(2) no . . .
N1 Co1 N3 C26 -92.8(3) no . . .
N3 Co1 N1 C1 80.68(18) no . . .
N3 Co1 N1 C4 -133.08(14) no . . .
N1 Co1 N4 C34 92.4(3) no . . .
N1 Co1 N4 C37 -81.3(2) no . . .
N4 Co1 N1 C1 -8.87(17) no . . .
N4 Co1 N1 C4 137.37(14) no . . .
N1 Co1 N5 C38 87.8(2) no . . .
N1 Co1 N5 C45 -101.2(4) no . . .
N5 Co1 N1 C1 -90.89(18) no . . .
N5 Co1 N1 C4 55.35(15) no . . .
N2 Co1 N3 C23 35.9(3) no . . .
N2 Co1 N3 C26 -178.7(3) no . . .
N3 Co1 N2 C12 148.0(3) no . . .
N3 Co1 N2 C15 -38.0(3) no . . .
N2 Co1 N5 C38 173.1(2) no . . .
N2 Co1 N5 C45 -15.9(4) no . . .
N5 Co1 N2 C12 -41.8(3) no . . .
N5 Co1 N2 C15 132.2(2) no . . .
N2 Co1 N6 C46 -144.40(16) no . . .
N2 Co1 N6 C48 34.64(17) no . . .
N6 Co1 N2 C12 -127.6(3) no . . .
N6 Co1 N2 C15 46.4(2) no . . .
N3 Co1 N4 C34 -12.4(4) no . . .
N3 Co1 N4 C37 173.9(3) no . . .
N4 Co1 N3 C23 -147.2(3) no . . .
N4 Co1 N3 C26 -1.8(3) no . . .
N3 Co1 N6 C46 -54.92(17) no . . .
N3 Co1 N6 C48 124.11(17) no . . .
N6 Co1 N3 C23 -56.1(3) no . . .
N6 Co1 N3 C26 89.2(3) no . . .
N4 Co1 N5 C38 -4.0(2) no . . .
N4 Co1 N5 C45 167.0(4) no . . .
N5 Co1 N4 C34 177.8(4) no . . .
N5 Co1 N4 C37 4.1(2) no . . .
N4 Co1 N6 C46 34.25(17) no . . .
N4 Co1 N6 C48 -146.71(17) no . . .
N6 Co1 N4 C34 -96.8(3) no . . .
N6 Co1 N4 C37 89.5(2) no . . .
N5 Co1 N6 C46 116.28(17) no . . .
N5 Co1 N6 C48 -64.68(17) no . . .
N6 Co1 N5 C38 -95.6(2) no . . .
N6 Co1 N5 C45 75.4(4) no . . .
Cl2B Cl1B Cl3B C79B 18.4(4) no 2_667 2_667 2_667
Cl2B Cl1B Cl3B C79B -26.7(4) no 2_667 2_667 .
Cl3B Cl1B Cl2B C79B -18.7(4) no 2_667 2_667 2_667
Cl3B Cl1B Cl2B C79B 24.0(3) no 2_667 2_667 .
Cl2B Cl1B C79B Cl2B 135.0(11) no 2_667 . .
Cl2B Cl1B C79B Cl2B 0.0(4) no 2_667 . 2_667
Cl2B Cl1B C79B Cl3B 10.8(4) no 2_667 . .
Cl2B Cl1B C79B Cl3B 142.0(10) no 2_667 . 2_667
Cl2B Cl1B C79B C79B 65.9(9) no 2_667 . 2_667
C79B Cl1B Cl2B C79B -42.7(6) no . 2_667 2_667
C79B Cl1B Cl2B C79B 0.0(6) no . 2_667 .
Cl3B Cl1B C79B Cl2B -7.0(5) no 2_667 . .
Cl3B Cl1B C79B Cl2B -142.0(10) no 2_667 . 2_667
Cl3B Cl1B C79B Cl3B -131.1(11) no 2_667 . .
Cl3B Cl1B C79B Cl3B -0.0(4) no 2_667 . 2_667
Cl3B Cl1B C79B C79B -76.1(8) no 2_667 . 2_667
C79B Cl1B Cl3B C79B 45.1(8) no . 2_667 2_667
C79B Cl1B Cl3B C79B 0.0(8) no . 2_667 .
Cl1B Cl2B C79B Cl1B -148.4(8) no 2_667 . .
Cl1B Cl2B C79B Cl2B -44.7(13) no 2_667 . 2_667
Cl1B Cl2B C79B Cl3B -24.2(7) no 2_667 . .
Cl1B Cl2B C79B Cl3B -163.4(10) no 2_667 . 2_667
Cl1B Cl2B C79B C79B -44.7(5) no 2_667 . 2_667
Cl1B Cl2B C79B Cl1B 0.00(18) no 2_667 2_667 2_667
Cl1B Cl2B C79B Cl2B 114.4(13) no 2_667 2_667 2_667
Cl1B Cl2B C79B Cl3B 158.1(8) no 2_667 2_667 2_667
Cl1B Cl2B C79B Cl3B 74.2(19) no 2_667 2_667 .
Cl1B Cl2B C79B C79B 114.4(7) no 2_667 2_667 .
C79B Cl2B C79B Cl1B -114.4(9) no . 2_667 2_667
C79B Cl2B C79B Cl2B 0.0(11) no . 2_667 2_667
C79B Cl2B C79B Cl3B 43.7(10) no . 2_667 2_667
C79B Cl2B C79B Cl3B -40.3(19) no . 2_667 .
C79B Cl2B C79B C79B 0.0(7) no . 2_667 .
C79B Cl2B C79B Cl1B -103.7(11) no 2_667 . .
C79B Cl2B C79B Cl2B 0.0(12) no 2_667 . 2_667
C79B Cl2B C79B Cl3B 20.4(9) no 2_667 . .
C79B Cl2B C79B Cl3B -118.7(12) no 2_667 . 2_667
C79B Cl2B C79B C79B -0.0(7) no 2_667 . 2_667
Cl1B Cl3B C79B Cl1B 150.3(6) no 2_667 . .
Cl1B Cl3B C79B Cl2B 26.2(7) no 2_667 . .
Cl1B Cl3B C79B Cl2B 173.7(7) no 2_667 . 2_667
Cl1B Cl3B C79B Cl3B 50.0(13) no 2_667 . 2_667
Cl1B Cl3B C79B C79B 50.0(5) no 2_667 . 2_667
Cl1B Cl3B C79B Cl1B -0.0(2) no 2_667 2_667 2_667
Cl1B Cl3B C79B Cl2B -166.0(8) no 2_667 2_667 2_667
Cl1B Cl3B C79B Cl2B -74.6(18) no 2_667 2_667 .
Cl1B Cl3B C79B Cl3B -112.6(14) no 2_667 2_667 2_667
Cl1B Cl3B C79B C79B -112.6(8) no 2_667 2_667 .
C79B Cl3B C79B Cl1B 112.6(10) no . 2_667 2_667
C79B Cl3B C79B Cl2B -53.3(11) no . 2_667 2_667
C79B Cl3B C79B Cl2B 38.0(17) no . 2_667 .
C79B Cl3B C79B Cl3B 0.0(11) no . 2_667 2_667
C79B Cl3B C79B C79B -0.0(7) no . 2_667 .
C79B Cl3B C79B Cl1B 100.3(11) no 2_667 . .
C79B Cl3B C79B Cl2B -23.8(10) no 2_667 . .
C79B Cl3B C79B Cl2B 123.7(12) no 2_667 . 2_667
C79B Cl3B C79B Cl3B 0.0(13) no 2_667 . 2_667
C79B Cl3B C79B C79B -0.0(9) no 2_667 . 2_667
Co1 N1 C1 O1 -33.9(4) no . . .
Co1 N1 C1 C2 147.35(18) no . . .
Co1 N1 C4 C3 -151.57(16) no . . .
Co1 N1 C4 C5 31.9(4) no . . .
C1 N1 C4 C3 1.8(3) no . . .
C1 N1 C4 C5 -174.8(3) no . . .
C4 N1 C1 O1 176.9(3) no . . .
C4 N1 C1 C2 -1.9(3) no . . .
Co1 N2 C12 C5 -23.2(5) no . . .
Co1 N2 C12 C13 168.93(18) no . . .
Co1 N2 C15 C14 -169.11(18) no . . .
Co1 N2 C15 C16 25.0(5) no . . .
C12 N2 C15 C14 5.8(4) no . . .
C12 N2 C15 C16 -160.0(3) no . . .
C15 N2 C12 C5 162.0(3) no . . .
C15 N2 C12 C13 -5.9(4) no . . .
Co1 N3 C23 C16 -23.9(5) no . . .
Co1 N3 C23 C24 153.92(19) no . . .
Co1 N3 C26 C25 -152.4(2) no . . .
Co1 N3 C26 C27 29.0(5) no . . .
C23 N3 C26 C25 -3.0(4) no . . .
C23 N3 C26 C27 178.4(3) no . . .
C26 N3 C23 C16 -175.2(3) no . . .
C26 N3 C23 C24 2.6(4) no . . .
Co1 N4 C34 C27 -0.1(6) no . . .
Co1 N4 C34 C35 -175.2(3) no . . .
Co1 N4 C37 C36 176.3(2) no . . .
Co1 N4 C37 C38 -3.5(4) no . . .
C34 N4 C37 C36 0.9(5) no . . .
C34 N4 C37 C38 -178.9(3) no . . .
C37 N4 C34 C27 173.9(3) no . . .
C37 N4 C34 C35 -1.2(5) no . . .
Co1 N5 C38 C37 3.2(4) no . . .
Co1 N5 C38 C39 -179.8(2) no . . .
Co1 N5 C45 O3 2.4(7) no . . .
Co1 N5 C45 C44 -176.9(3) no . . .
C38 N5 C45 O3 173.6(4) no . . .
C38 N5 C45 C44 -5.7(4) no . . .
C45 N5 C38 C37 -170.6(3) no . . .
C45 N5 C38 C39 6.4(5) no . . .
Co1 N6 C46 N7 179.15(13) no . . .
Co1 N6 C48 C47 -178.64(13) no . . .
C46 N6 C48 C47 0.5(3) no . . .
C48 N6 C46 N7 -0.1(3) no . . .
C46 N7 C47 C48 0.7(3) no . . .
C46 N7 C47 C55A -173.3(2) no . . .
C46 N7 C47 C61B 173.0(2) no . . .
C47 N7 C46 N6 -0.4(3) no . . .
C46 N7 C49 C50 71.5(3) no . . .
C46 N7 C49 C54 -52.6(3) no . . .
C49 N7 C46 N6 -179.36(19) no . . .
C47 N7 C49 C50 -107.1(3) no . . .
C47 N7 C49 C54 128.7(3) no . . .
C49 N7 C47 C48 179.6(2) no . . .
C49 N7 C47 C55A 5.5(4) no . . .
C49 N7 C47 C61B -8.1(4) no . . .
O1 C1 C2 C3 -177.5(3) no . . .
N1 C1 C2 C3 1.3(4) no . . .
C1 C2 C3 C4 -0.2(4) no . . .
C2 C3 C4 N1 -1.0(4) no . . .
C2 C3 C4 C5 175.6(3) no . . .
N1 C4 C5 C6A 166.5(3) no . . .
N1 C4 C5 C12 2.6(5) no . . .
N1 C4 C5 C73B 174.9(3) no . . .
C3 C4 C5 C6A -9.5(5) no . . .
C3 C4 C5 C12 -173.3(3) no . . .
C3 C4 C5 C73B -1.1(5) no . . .
C4 C5 C6A C7A 128.3(11) no . . .
C4 C5 C6A C11A -53.7(13) no . . .
C4 C5 C12 N2 -9.4(5) no . . .
C4 C5 C12 C13 156.2(3) no . . .
C4 C5 C73B C74B 128.9(11) no . . .
C4 C5 C73B C78B -58.1(13) no . . .
C6A C5 C12 N2 -174.0(6) no . . .
C6A C5 C12 C13 -8.3(7) no . . .
C12 C5 C6A C7A -66.9(12) no . . .
C12 C5 C6A C11A 111.0(12) no . . .
C12 C5 C73B C74B -58.4(12) no . . .
C12 C5 C73B C78B 114.7(12) no . . .
C73B C5 C12 N2 177.8(6) no . . .
C73B C5 C12 C13 -16.6(7) no . . .
C5 C6A C7A C8A 178.0(11) no . . .
C5 C6A C11A C10A -178.0(10) no . . .
C7A C6A C11A C10A -0(2) no . . .
C11A C6A C7A C8A 0(3) no . . .
C6A C7A C8A C9A 0(2) no . . .
C7A C8A C9A C10A -0.4(16) no . . .
C8A C9A C10A C11A 0.4(15) no . . .
C9A C10A C11A C6A -0.2(17) no . . .
N2 C12 C13 C14 3.8(4) no . . .
C5 C12 C13 C14 -163.2(3) no . . .
C12 C13 C14 C15 -0.1(4) no . . .
C13 C14 C15 N2 -3.5(4) no . . .
C13 C14 C15 C16 161.3(4) no . . .
N2 C15 C16 C17 179.0(3) no . . .
N2 C15 C16 C23 2.2(6) no . . .
C14 C15 C16 C17 16.1(6) no . . .
C14 C15 C16 C23 -160.7(4) no . . .
C15 C16 C17 C18 51.1(5) no . . .
C15 C16 C17 C22 -124.7(4) no . . .
C15 C16 C23 N3 -1.6(6) no . . .
C15 C16 C23 C24 -179.0(3) no . . .
C17 C16 C23 N3 -178.3(3) no . . .
C17 C16 C23 C24 4.3(6) no . . .
C23 C16 C17 C18 -132.0(4) no . . .
C23 C16 C17 C22 52.2(5) no . . .
C16 C17 C18 C19 -175.7(4) no . . .
C16 C17 C22 C21 176.4(3) no . . .
C18 C17 C22 C21 0.5(6) no . . .
C22 C17 C18 C19 0.2(6) no . . .
C17 C18 C19 C20 -0.7(7) no . . .
C18 C19 C20 C21 0.5(7) no . . .
C19 C20 C21 C22 0.2(7) no . . .
C20 C21 C22 C17 -0.7(7) no . . .
N3 C23 C24 C25 -1.3(4) no . . .
C16 C23 C24 C25 176.5(4) no . . .
C23 C24 C25 C26 -0.6(5) no . . .
C24 C25 C26 N3 2.3(5) no . . .
C24 C25 C26 C27 -179.1(3) no . . .
N3 C26 C27 O2 78.0(4) no . . .
N3 C26 C27 C28A -166.3(3) no . . .
N3 C26 C27 C34 -41.3(5) no . . .
N3 C26 C27 C67B -160.8(3) no . . .
C25 C26 C27 O2 -100.3(4) no . . .
C25 C26 C27 C28A 15.4(5) no . . .
C25 C26 C27 C34 140.3(4) no . . .
C25 C26 C27 C67B 20.8(5) no . . .
O2 C27 C28A C29A -175.9(6) no . . .
O2 C27 C28A C33A 8.2(9) no . . .
O2 C27 C34 N4 -93.4(4) no . . .
O2 C27 C34 C35 80.6(5) no . . .
O2 C27 C67B C68B -162.4(7) no . . .
O2 C27 C67B C72B 19.0(10) no . . .
C26 C27 C28A C29A 66.4(8) no . . .
C26 C27 C28A C33A -109.5(8) no . . .
C26 C27 C34 N4 26.0(5) no . . .
C26 C27 C34 C35 -159.9(4) no . . .
C26 C27 C67B C68B 77.8(9) no . . .
C26 C27 C67B C72B -100.9(10) no . . .
C28A C27 C34 N4 149.8(7) no . . .
C28A C27 C34 C35 -36.1(8) no . . .
C34 C27 C28A C29A -57.4(9) no . . .
C34 C27 C28A C33A 126.7(7) no . . .
C34 C27 C67B C68B -42.6(11) no . . .
C34 C27 C67B C72B 138.8(7) no . . .
C67B C27 C34 N4 145.4(7) no . . .
C67B C27 C34 C35 -40.5(8) no . . .
C27 C28A C29A C30A -175.8(7) no . . .
C27 C28A C33A C32A 175.8(7) no . . .
C29A C28A C33A C32A -0.2(15) no . . .
C33A C28A C29A C30A 0.1(14) no . . .
C28A C29A C30A C31A 0.2(13) no . . .
C29A C30A C31A C32A -0.5(13) no . . .
C30A C31A C32A C33A 0.4(13) no . . .
C31A C32A C33A C28A -0.0(15) no . . .
N4 C34 C35 C36 1.0(5) no . . .
C27 C34 C35 C36 -173.7(4) no . . .
C34 C35 C36 C37 -0.4(5) no . . .
C35 C36 C37 N4 -0.2(5) no . . .
C35 C36 C37 C38 179.4(5) no . . .
N4 C37 C38 N5 -0.0(5) no . . .
N4 C37 C38 C39 -176.2(4) no . . .
C36 C37 C38 N5 -179.6(5) no . . .
C36 C37 C38 C39 4.1(9) no . . .
N5 C38 C39 C40 175.4(4) no . . .
N5 C38 C39 C44 -4.5(5) no . . .
C37 C38 C39 C40 -8.3(8) no . . .
C37 C38 C39 C44 171.9(4) no . . .
C38 C39 C40 C41 -179.4(4) no . . .
C38 C39 C44 C43 -178.5(4) no . . .
C38 C39 C44 C45 0.8(4) no . . .
C40 C39 C44 C43 1.6(6) no . . .
C40 C39 C44 C45 -179.0(4) no . . .
C44 C39 C40 C41 0.4(6) no . . .
C39 C40 C41 C42 -2.1(7) no . . .
C40 C41 C42 C43 1.7(7) no . . .
C41 C42 C43 C44 0.4(7) no . . .
C42 C43 C44 C39 -2.0(6) no . . .
C42 C43 C44 C45 178.8(4) no . . .
C39 C44 C45 O3 -176.4(4) no . . .
C39 C44 C45 N5 2.9(5) no . . .
C43 C44 C45 O3 2.8(8) no . . .
C43 C44 C45 N5 -177.9(4) no . . .
N7 C47 C48 N6 -0.8(3) no . . .
N7 C47 C55A C56A 62.7(6) no . . .
N7 C47 C55A C60A -174.6(3) no . . .
N7 C47 C61B C62B 66.4(5) no . . .
N7 C47 C61B C66B -162.9(3) no . . .
C48 C47 C55A C56A -109.9(5) no . . .
C48 C47 C55A C60A 12.7(5) no . . .
C55A C47 C48 N6 173.0(3) no . . .
C48 C47 C61B C62B -123.5(5) no . . .
C48 C47 C61B C66B 7.1(5) no . . .
C61B C47 C48 N6 -172.0(3) no . . .
N7 C49 C50 C51 178.5(3) no . . .
N7 C49 C54 C53 179.1(2) no . . .
C50 C49 C54 C53 55.3(4) no . . .
C54 C49 C50 C51 -57.4(4) no . . .
C49 C50 C51 C52 58.1(4) no . . .
C50 C51 C52 C53 -57.5(5) no . . .
C51 C52 C53 C54 55.8(5) no . . .
C52 C53 C54 C49 -54.4(4) no . . .
C47 C55A C56A C57A -177.6(5) no . . .
C47 C55A C60A C59A 176.5(4) no . . .
C56A C55A C60A C59A -59.5(7) no . . .
C60A C55A C56A C57A 59.7(8) no . . .
C55A C56A C57A C58A -57.6(7) no . . .
C56A C57A C58A C59A 55.5(7) no . . .
C57A C58A C59A C60A -55.1(8) no . . .
C58A C59A C60A C55A 57.0(7) no . . .
C47 C61B C62B C63B 75.0(6) no . . .
C47 C61B C66B C65B -78.1(6) no . . .
C62B C61B C66B C65B 55.0(8) no . . .
C66B C61B C62B C63B -55.7(7) no . . .
C61B C62B C63B C64B 56.3(8) no . . .
C62B C63B C64B C65B -57.2(10) no . . .
C63B C64B C65B C66B 56.8(9) no . . .
C64B C65B C66B C61B -55.3(8) no . . .
C27 C67B C68B C69B -174.6(8) no . . .
C27 C67B C72B C71B 174.2(9) no . . .
C68B C67B C72B C71B -4.4(18) no . . .
C72B C67B C68B C69B 4.0(16) no . . .
C67B C68B C69B C70B -0.0(15) no . . .
C68B C69B C70B C71B -3.6(16) no . . .
C69B C70B C71B C72B 3.1(16) no . . .
C70B C71B C72B C67B 0.9(17) no . . .
C5 C73B C74B C75B 174.8(11) no . . .
C5 C73B C78B C77B -174.3(10) no . . .
C74B C73B C78B C77B -1(2) no . . .
C78B C73B C74B C75B 2(3) no . . .
C73B C74B C75B C76B -0(2) no . . .
C74B C75B C76B C77B -1.9(17) no . . .
C75B C76B C77B C78B 2.4(15) no . . .
C76B C77B C78B C73B -0.7(17) no . . .
Cl1B C79B C79B Cl1B 180(657175) no . 2_667 2_667
Cl1B C79B C79B Cl2B -76.1(8) no . 2_667 2_667
Cl1B C79B C79B Cl2B 103.9(8) no . 2_667 .
Cl1B C79B C79B Cl3B 79.1(8) no . 2_667 2_667
Cl1B C79B C79B Cl3B -100.9(9) no . 2_667 .
Cl2B C79B C79B Cl1B 76.1(9) no . 2_667 2_667
Cl2B C79B C79B Cl2B 180(816303) no . 2_667 2_667
Cl2B C79B C79B Cl2B -0.0(5) no . 2_667 .
Cl2B C79B C79B Cl3B -24.7(6) no . 2_667 2_667
Cl2B C79B C79B Cl3B 155.3(10) no . 2_667 .
Cl2B C79B C79B Cl1B -103.9(9) no 2_667 2_667 2_667
Cl2B C79B C79B Cl2B 0.0(5) no 2_667 2_667 2_667
Cl2B C79B C79B Cl2B 180(816303) no 2_667 2_667 .
Cl2B C79B C79B Cl3B 155.3(10) no 2_667 2_667 2_667
Cl2B C79B C79B Cl3B -24.7(6) no 2_667 2_667 .
Cl3B C79B C79B Cl1B -79.1(9) no . 2_667 2_667
Cl3B C79B C79B Cl2B 24.7(6) no . 2_667 2_667
Cl3B C79B C79B Cl2B -155.3(10) no . 2_667 .
Cl3B C79B C79B Cl3B 180(616368) no . 2_667 2_667
Cl3B C79B C79B Cl3B -0.0(5) no . 2_667 .
Cl3B C79B C79B Cl1B 100.9(10) no 2_667 2_667 2_667
Cl3B C79B C79B Cl2B -155.3(10) no 2_667 2_667 2_667
Cl3B C79B C79B Cl2B 24.7(6) no 2_667 2_667 .
Cl3B C79B C79B Cl3B 0.0(5) no 2_667 2_667 2_667
Cl3B C79B C79B Cl3B 180(616368) no 2_667 2_667 .
